data_1561441
loop_
_publ_author_name
'Sch\"utz, Max'
'Gemel, Christian'
'Muhr, Maximilian'
'Jandl, Christian'
'Kahlal, Samia'
'Saillard, Jean-Yves'
'Fischer, Roland A.'

_publ_section_title
;
 Exploring Cu/Al cluster growth and reactivity: from embryonic building
 blocks to intermetalloid, open-shell superatoms.
;
_journal_issue 19
_journal_name_full 'Chemical science'
_journal_page_first 6588
_journal_page_last 6599
_journal_paper_doi 10.1039/d1sc00268f
_journal_volume 12
_journal_year 2021
_chemical_compound_source 'see text'
_chemical_formula_moiety 'C60 H90 Al6 Cu8'
_chemical_formula_sum 'C60 H90 Al6 Cu8'
_chemical_formula_weight 1481.60
_space_group_IT_number 12
_space_group_name_Hall '-C 2y'
_space_group_name_H-M_alt 'C 1 2/m 1'
_symmetry_cell_setting monoclinic
_symmetry_Int_Tables_number 12
_symmetry_space_group_name_Hall '-C 2y'
_symmetry_space_group_name_H-M 'C 1 2/m 1'
_atom_sites_solution_hydrogens geom
_atom_sites_solution_primary iterative
_atom_sites_solution_secondary difmap
_audit_update_record
;
2021-01-05 deposited with the CCDC.	2021-03-31 downloaded from the CCDC.
;
_cell_angle_alpha 90
_cell_angle_beta 123.107(7)
_cell_angle_gamma 90
_cell_formula_units_Z 2
_cell_length_a 19.603(4)
_cell_length_b 17.296(4)
_cell_length_c 12.944(2)
_cell_measurement_reflns_used 9420
_cell_measurement_temperature 100
_cell_measurement_theta_max 25.7023
_cell_measurement_theta_min 2.4473
_cell_volume 3676.2(13)
_computing_cell_refinement 'SAINT (Bruker, 2017)'
_computing_data_collection 'APEX III Control Software (Bruker, 2016)'
_computing_data_reduction 'SAINT (Bruker, 2017)'
_computing_molecular_graphics 'PLATON (Spek, 2011)'
_computing_publication_material 'PLATON (Spek, 2011), enCIFer (Allen, 2014)'
_computing_structure_refinement 'SHELXL (Sheldrick, 2017), SHELXLE (Huebschle, 2011)'
_computing_structure_solution 'SHELXT (Sheldrick, 2015)'
_diffrn_ambient_temperature 100
_diffrn_detector ' CMOS plate '
_diffrn_detector_area_resol_mean 16
_diffrn_measured_fraction_theta_full 0.999
_diffrn_measured_fraction_theta_max 0.999
_diffrn_measurement_device ' \k-geometry diffractometer '
_diffrn_measurement_device_type ' Bruker Photon CMOS '
_diffrn_measurement_method ' phi- and omega-rotation '
_diffrn_radiation_monochromator 'Helios optic'
_diffrn_radiation_probe x-ray
_diffrn_radiation_source 'IMS microsource'
_diffrn_radiation_type MoK\a
_diffrn_radiation_wavelength 0.71073
_diffrn_reflns_av_R_equivalents 0.0271
_diffrn_reflns_av_unetI/netI 0.0080
_diffrn_reflns_limit_h_max 23
_diffrn_reflns_limit_h_min -23
_diffrn_reflns_limit_k_max 21
_diffrn_reflns_limit_k_min -21
_diffrn_reflns_limit_l_max 15
_diffrn_reflns_limit_l_min -15
_diffrn_reflns_number 86379
_diffrn_reflns_reduction_process
;
;
_diffrn_reflns_theta_full 25.24
_diffrn_reflns_theta_max 25.69
_diffrn_reflns_theta_min 2.36
_exptl_absorpt_coefficient_mu 2.370
_exptl_absorpt_correction_T_max 0.7453
_exptl_absorpt_correction_T_min 0.6940
_exptl_absorpt_correction_type multi-scan
_exptl_absorpt_process_details 'SADABS 2016/2, Bruker, 2016'
_exptl_crystal_colour black
_exptl_crystal_density_diffrn 1.339
_exptl_crystal_density_method 'Not Measured'
_exptl_crystal_description fragment
_exptl_crystal_F_000 1520
_exptl_crystal_size_max 0.187
_exptl_crystal_size_mid 0.142
_exptl_crystal_size_min 0.093
_platon_squeeze_details
;
The unit cell contains 5 disordered molecules of toluene which were
treated as a diffuse contribution to the overall scattering without specific
atom positions by SQUEEZE/PLATON.
;
_refine_diff_density_max 2.932
_refine_diff_density_min -0.823
_refine_diff_density_rms 0.191
_refine_ls_extinction_method none
_refine_ls_goodness_of_fit_ref 1.097
_refine_ls_hydrogen_treatment constr
_refine_ls_matrix_type full
_refine_ls_number_parameters 248
_refine_ls_number_reflns 3610
_refine_ls_number_restraints 217
_refine_ls_restrained_S_all 1.076
_refine_ls_R_factor_all 0.0816
_refine_ls_R_factor_gt 0.0790
_refine_ls_shift/su_max 0.018
_refine_ls_shift/su_mean 0.002
_refine_ls_structure_factor_coef Fsqd
_refine_ls_weighting_details 'W=1/[\S^2^(FO^2^)+(0.1297P)^2^+52.0495P] WHERE P=(FO^2^+2FC^2^)/3'
_refine_ls_weighting_scheme calc
_refine_ls_wR_factor_gt 0.2315
_refine_ls_wR_factor_ref 0.2361
_reflns_number_gt 3467
_reflns_number_total 3610
_reflns_threshold_expression I>2\s(I)
_cod_data_source_file d1sc00268f2.cif
_cod_data_source_block compound_4
_cod_depositor_comments 'Adding full bibliography for 1561441--1561444.cif.'
_cod_original_sg_symbol_H-M 'C 2/m'
_cod_database_code 1561441
_platon_squeeze_void_probe_radius 1.20

loop_
_space_group_symop_id
_space_group_symop_operation_xyz
1 x,y,z
2 -x,y,-z
3 -x,-y,-z
4 x,-y,z
5 1/2+x,1/2+y,z
6 1/2-x,1/2+y,-z
7 1/2-x,1/2-y,-z
8 1/2+x,1/2-y,z

loop_
_atom_site_aniso_label
_atom_site_aniso_U_11
_atom_site_aniso_U_22
_atom_site_aniso_U_33
_atom_site_aniso_U_23
_atom_site_aniso_U_13
_atom_site_aniso_U_12
Cu1 0.0134(9) 0.0193(9) 0.0123(10) 0.0000 0.0062(8) 0.0000
Cu2 0.0172(7) 0.0182(8) 0.0166(7) 0.0011(5) 0.0090(6) -0.0025(6)
Cu3 0.0139(10) 0.0165(9) 0.0160(10) 0.0000 0.0095(9) 0.0000
Cu4 0.0195(11) 0.0237(10) 0.0192(11) 0.0000 0.0146(10) 0.0000
Cu5 0.0127(9) 0.0185(10) 0.0216(11) 0.0000 0.0071(9) 0.0000
Cu6 0.0157(7) 0.0230(8) 0.0155(7) -0.0002(6) 0.0075(6) 0.0024(6)
Al1 0.0178(7) 0.0180(7) 0.0136(7) -0.0055(5) 0.0069(6) -0.0046(6)
Al2 0.0045(9) 0.0327(12) 0.0116(9) 0.0000 0.0058(7) 0.0000
C1 0.025(3) 0.028(3) 0.022(3) -0.010(2) 0.010(2) -0.008(2)
C1_1 0.015(3) 0.046(4) 0.023(3) 0.001(4) 0.012(2) -0.004(4)
C2 0.025(3) 0.024(3) 0.014(2) -0.007(2) 0.003(2) -0.003(2)
C2_1 0.019(4) 0.046(4) 0.027(3) -0.002(4) 0.014(3) 0.001(4)
C3 0.033(3) 0.023(3) 0.019(2) -0.006(2) 0.009(2) -0.007(2)
C3_1 0.021(3) 0.049(4) 0.023(3) -0.005(3) 0.016(3) -0.004(4)
C4 0.031(3) 0.025(3) 0.019(2) -0.008(2) 0.009(2) 0.000(2)
C4_1 0.019(3) 0.047(4) 0.023(3) 0.002(3) 0.016(3) -0.006(3)
C5 0.029(3) 0.031(3) 0.016(2) -0.009(2) 0.011(2) -0.006(2)
C5_1 0.013(3) 0.044(4) 0.024(3) -0.002(3) 0.014(3) -0.010(3)
C6 0.045(4) 0.061(4) 0.027(3) -0.009(3) 0.023(3) -0.015(3)
C6_1 0.023(6) 0.044(5) 0.036(6) -0.006(5) 0.015(5) -0.018(5)
C7 0.033(3) 0.051(4) 0.028(3) -0.005(3) 0.009(3) 0.011(3)
C7_1 0.028(6) 0.061(7) 0.033(6) 0.013(5) 0.017(5) -0.005(6)
C8 0.057(4) 0.032(3) 0.030(3) 0.002(3) 0.020(3) -0.010(3)
C8_1 0.031(6) 0.066(8) 0.026(5) -0.012(5) 0.017(5) -0.007(6)
C9 0.028(3) 0.051(4) 0.041(3) -0.020(3) 0.019(3) -0.017(3)
C9_1 0.031(7) 0.050(6) 0.043(7) 0.003(6) 0.015(6) 0.011(5)
C10 0.039(3) 0.035(3) 0.020(3) -0.001(2) 0.003(3) 0.003(3)
C10_1 0.021(4) 0.054(9) 0.022(4) 0.002(4) 0.006(3) 0.000(5)

loop_
_atom_site_label
_atom_site_type_symbol
_atom_site_thermal_displace_type
_atom_site_fract_x
_atom_site_fract_y
_atom_site_fract_z
_atom_site_occupancy
_atom_site_U_iso_or_equiv
_atom_site_calc_flag
_atom_site_refinement_flags
_atom_site_disorder_assembly
_atom_site_disorder_group
Cu1 Cu Uani 0.01005(11) 0.00000 0.1920(2) 0.500 0.0154(5) d STP A .
Cu2 Cu Uani -0.06489(9) -0.11214(10) 0.01355(12) 0.500 0.0175(4) d P A .
Cu3 Cu Uani 0.13938(15) 0.00000 0.1654(2) 0.500 0.0148(6) d STP . .
Cu4 Cu Uani 0.09625(16) 0.00000 0.1143(2) 0.500 0.0187(6) d STP A .
Cu5 Cu Uani 0.00722(11) 0.00000 0.1343(2) 0.500 0.0188(6) d STP A .
Cu6 Cu Uani -0.04553(9) -0.07847(11) 0.00883(12) 0.500 0.0186(4) d P A .
Al1 Al Uani 0.08395(9) 0.12536(9) 0.19986(13) 1.000 0.0173(4) d . . .
Al2 Al Uani -0.14305(11) 0.00000 0.03013(18) 1.000 0.0155(6) d STP . .
C1 C Uani 0.1934(3) 0.2019(3) 0.3206(5) 1.000 0.0265(17) d . . .
C1_1 C Uani -0.2805(4) 0.0072(8) -0.0702(7) 0.500 0.0272(19) d DUP A -1
C2 C Uani 0.1757(3) 0.1619(3) 0.3984(5) 1.000 0.0250(16) d . . .
C2_1 C Uani -0.2455(7) 0.0672(8) 0.0178(10) 0.500 0.030(2) d DUP A -1
C3 C Uani 0.1258(4) 0.2503(3) 0.2407(5) 1.000 0.0277(16) d . . .
C3_1 C Uani -0.2002(8) 0.0323(7) 0.1366(10) 0.500 0.0289(19) d DUP A -1
C4 C Uani 0.0660(4) 0.2401(3) 0.2688(5) 1.000 0.0274(16) d . . .
C4_1 C Uani -0.2062(8) -0.0491(7) 0.1203(9) 0.500 0.0273(19) d DUP A -1
C5 C Uani 0.0974(3) 0.1846(3) 0.3672(5) 1.000 0.0260(16) d . . .
C5_1 C Uani -0.2582(8) -0.0639(7) -0.0076(10) 0.500 0.0250(19) d DUP A -1
C6 C Uani 0.0552(4) 0.1572(5) 0.4272(6) 1.000 0.043(2) d . . .
C6_1 C Uani -0.2790(9) -0.1446(8) -0.0562(14) 0.500 0.035(3) d DUP A -1
C7 C Uani -0.0148(4) 0.2792(4) 0.2084(6) 1.000 0.0413(19) d . . .
C7_1 C Uani -0.1698(10) -0.1067(10) 0.2241(13) 0.500 0.041(4) d DUP A -1
C8 C Uani 0.1205(5) 0.3023(4) 0.1448(6) 1.000 0.0416(19) d . . .
C8_1 C Uani -0.1555(10) 0.0762(10) 0.2560(12) 0.500 0.040(4) d DUP A -1
C9 C Uani 0.2735(4) 0.1983(4) 0.3303(6) 1.000 0.0399(19) d . . .
C9_1 C Uani -0.2534(11) 0.1524(8) -0.0068(16) 0.500 0.044(4) d DUP A -1
C10 C Uani 0.2335(4) 0.1079(4) 0.5011(6) 1.000 0.0381(17) d . . .
C10_1 C Uani -0.3344(6) 0.0163(8) -0.2082(8) 0.500 0.035(4) d DUP A -1
H6A_1 H Uiso -0.31930 -0.14333 -0.14538 0.500 0.0530 c RUP A -1
H6B_1 H Uiso -0.30172 -0.17250 -0.01565 0.500 0.0530 c RUP A -1
H6C_1 H Uiso -0.22977 -0.17106 -0.03951 0.500 0.0530 c RUP A -1
H7A_1 H Uiso -0.20519 -0.11200 0.25534 0.500 0.0610 c RUP A -1
H7B_1 H Uiso -0.11590 -0.08874 0.29061 0.500 0.0610 c RUP A -1
H7C_1 H Uiso -0.16455 -0.15688 0.19392 0.500 0.0610 c RUP A -1
H6A H Uiso -0.00123 0.17567 0.38022 1.000 0.0640 c RU . .
H6B H Uiso 0.08334 0.17738 0.51157 1.000 0.0640 c RU . .
H6C H Uiso 0.05567 0.10057 0.42935 1.000 0.0640 c RU . .
H8A_1 H Uiso -0.13468 0.12475 0.24436 0.500 0.0610 c RUP A -1
H7A H Uiso -0.01566 0.32351 0.16050 1.000 0.0620 c RU . .
H7B H Uiso -0.02397 0.29721 0.27169 1.000 0.0620 c RU . .
H7C H Uiso -0.05777 0.24271 0.15349 1.000 0.0620 c RU . .
H8B_1 H Uiso -0.10988 0.04499 0.31907 0.500 0.0610 c RUP A -1
H8A H Uiso 0.13130 0.27249 0.09079 1.000 0.0630 c RU . .
H8B H Uiso 0.16091 0.34372 0.18469 1.000 0.0630 c RU . .
H8C H Uiso 0.06584 0.32483 0.09580 1.000 0.0630 c RU . .
H8C_1 H Uiso -0.19270 0.08756 0.28238 0.500 0.0610 c RUP A -1
H9A H Uiso 0.28805 0.14420 0.32972 1.000 0.0600 c RU . .
H9B H Uiso 0.31592 0.22293 0.40727 1.000 0.0600 c RU . .
H9C H Uiso 0.26861 0.22553 0.26010 1.000 0.0600 c RU . .
H9A_1 H Uiso -0.22989 0.16554 -0.05471 0.500 0.0660 c RUP A -1
H10A H Uiso 0.20350 0.07794 0.52810 1.000 0.0570 c RU . .
H10B H Uiso 0.27623 0.13810 0.57064 1.000 0.0570 c RU . .
H10C H Uiso 0.25828 0.07267 0.47139 1.000 0.0570 c RU . .
H9B_1 H Uiso -0.22435 0.18048 0.07168 0.500 0.0660 c RUP A -1
H9C_1 H Uiso -0.31107 0.16690 -0.05348 0.500 0.0660 c RUP A -1
H10A_1 H Uiso -0.30087 0.01695 -0.24303 0.500 0.0530 c RUP A -1
H10B_1 H Uiso -0.36476 0.06496 -0.22805 0.500 0.0530 c RUP A -1
H10C_1 H Uiso -0.37279 -0.02703 -0.24329 0.500 0.0530 c RUP A -1

loop_
_atom_type_symbol
_atom_type_description
_atom_type_scat_dispersion_real
_atom_type_scat_dispersion_imag
_atom_type_scat_source
C C 0.0033 0.0016 ' International Tables Vol C Tables 4.2.6.8 and 6.1.1.4'
H H 0.0000 0.0000 ' International Tables Vol C Tables 4.2.6.8 and 6.1.1.4'
Al Al 0.0645 0.0514 ' International Tables Vol C Tables 4.2.6.8 and 6.1.1.4'
Cu Cu 0.3201 1.2651 ' International Tables Vol C Tables 4.2.6.8 and 6.1.1.4'

loop_
_geom_angle_atom_site_label_1
_geom_angle_atom_site_label_2
_geom_angle_atom_site_label_3
_geom_angle
_geom_angle_site_symmetry_1
_geom_angle_site_symmetry_2
_geom_angle_site_symmetry_3
_geom_angle_publ_flag
Cu5 Cu1 Al1 76.33(15) . . . yes
Cu5 Cu1 Al2 76.0(3) . . . yes
Cu5 Cu1 Al1 76.33(15) . . 4_555 yes
Al1 Cu1 Al2 114.54(7) . . . yes
Al1 Cu1 Al1 114.46(11) . . 4_555 yes
Al1 Cu1 Al2 114.54(7) 4_555 . . yes
Cu6 Cu2 Al2 76.1(2) . . . yes
Cu6 Cu2 Al1 75.81(17) . . 3_555 yes
Cu6 Cu2 Al1 76.76(18) . . 4_555 yes
Al1 Cu2 Al2 114.43(8) 3_555 . . yes
Al1 Cu2 Al2 114.32(8) 4_555 . . yes
Al1 Cu2 Al1 114.77(9) 3_555 . 4_555 yes
Cu4 Cu3 Al1 76.64(18) . . . yes
Cu4 Cu3 Al2 75.6(3) . . 2_555 yes
Cu4 Cu3 Al1 76.64(18) . . 4_555 yes
Al1 Cu3 Al2 114.36(6) . . 2_555 yes
Al1 Cu3 Al1 114.99(13) . . 4_555 yes
Al1 Cu3 Al2 114.36(6) 4_555 . 2_555 yes
Cu3 Cu4 Cu5 124.6(3) . . . yes
Cu3 Cu4 Al1 86.76(16) . . . yes
Cu3 Cu4 Cu6 124.7(2) . . 2_555 yes
Cu3 Cu4 Al2 87.8(3) . . 2_555 yes
Cu3 Cu4 Cu6 124.7(2) . . 3_555 yes
Cu3 Cu4 Al1 86.76(16) . . 4_555 yes
Cu5 Cu4 Al1 67.81(9) . . . yes
Cu5 Cu4 Cu6 90.89(14) . . 2_555 yes
Cu5 Cu4 Al2 147.63(15) . . 2_555 yes
Cu5 Cu4 Cu6 90.89(14) . . 3_555 yes
Cu5 Cu4 Al1 67.81(9) . . 4_555 yes
Cu6 Cu4 Al1 148.52(16) 2_555 . . yes
Al1 Cu4 Al2 119.69(8) . . 2_555 yes
Cu6 Cu4 Al1 67.76(7) 3_555 . . yes
Al1 Cu4 Al1 119.85(12) . . 4_555 yes
Cu6 Cu4 Al2 67.09(10) 2_555 . 2_555 yes
Cu6 Cu4 Cu6 90.70(12) 2_555 . 3_555 yes
Cu6 Cu4 Al1 67.76(7) 2_555 . 4_555 yes
Cu6 Cu4 Al2 67.09(10) 3_555 . 2_555 yes
Al1 Cu4 Al2 119.69(8) 4_555 . 2_555 yes
Cu6 Cu4 Al1 148.52(16) 3_555 . 4_555 yes
Cu1 Cu5 Cu4 126.0(3) . . . yes
Cu1 Cu5 Cu6 125.28(18) . . . yes
Cu1 Cu5 Al1 87.52(15) . . . yes
Cu1 Cu5 Al2 87.7(3) . . . yes
Cu1 Cu5 Cu6 125.28(18) . . 4_555 yes
Cu1 Cu5 Al1 87.52(15) . . 4_555 yes
Cu4 Cu5 Cu6 89.72(12) . . . yes
Cu4 Cu5 Al1 67.68(8) . . . yes
Cu4 Cu5 Al2 146.37(14) . . . yes
Cu4 Cu5 Cu6 89.72(12) . . 4_555 yes
Cu4 Cu5 Al1 67.68(8) . . 4_555 yes
Cu6 Cu5 Al1 147.20(13) . . . yes
Cu6 Cu5 Al2 67.09(9) . . . yes
Cu6 Cu5 Cu6 89.53(11) . . 4_555 yes
Cu6 Cu5 Al1 67.84(7) . . 4_555 yes
Al1 Cu5 Al2 119.90(7) . . . yes
Cu6 Cu5 Al1 67.84(7) 4_555 . . yes
Al1 Cu5 Al1 119.67(11) . . 4_555 yes
Cu6 Cu5 Al2 67.09(9) 4_555 . . yes
Al1 Cu5 Al2 119.90(7) 4_555 . . yes
Cu6 Cu5 Al1 147.20(13) 4_555 . 4_555 yes
Cu2 Cu6 Cu5 124.51(19) . . . yes
Cu2 Cu6 Al2 87.7(2) . . . yes
Cu2 Cu6 Al1 88.14(17) . . 3_555 yes
Cu2 Cu6 Al1 87.21(18) . . 4_555 yes
Cu5 Cu6 Al2 67.18(10) . . . yes
Cu5 Cu6 Al1 147.35(12) . . 3_555 yes
Cu5 Cu6 Al1 67.09(8) . . 4_555 yes
Al1 Cu6 Al2 120.01(9) 3_555 . . yes
Al1 Cu6 Al2 119.42(8) 4_555 . . yes
Al1 Cu6 Al1 120.07(9) 3_555 . 4_555 yes
Cu1 Al1 Cu3 64.25(9) . . . yes
Cu1 Al1 Cu4 56.12(9) . . . yes
Cu1 Al1 Cu5 16.15(7) . . . yes
Cu1 Al1 C1 144.92(16) . . . yes
Cu1 Al1 C2 110.99(16) . . . yes
Cu1 Al1 C3 159.0(2) . . . yes
Cu1 Al1 C4 122.9(2) . . . yes
Cu1 Al1 C5 100.75(17) . . . yes
Cu1 Al1 Cu2 97.65(8) . . 3_555 yes
Cu1 Al1 Cu6 81.60(8) . . 3_555 yes
Cu1 Al1 Cu2 64.26(7) . . 4_555 yes
Cu1 Al1 Cu6 56.49(7) . . 4_555 yes
Cu3 Al1 Cu4 16.60(9) . . . yes
Cu3 Al1 Cu5 56.25(9) . . . yes
Cu3 Al1 C1 106.36(18) . . . yes
Cu3 Al1 C2 106.36(17) . . . yes
Cu3 Al1 C3 135.3(2) . . . yes
Cu3 Al1 C4 166.4(2) . . . yes
Cu3 Al1 C5 134.75(16) . . . yes
Cu2 Al1 Cu3 64.44(7) 3_555 . . yes
Cu3 Al1 Cu6 56.47(7) . . 3_555 yes
Cu2 Al1 Cu3 97.59(8) 4_555 . . yes
Cu3 Al1 Cu6 81.55(8) . . 4_555 yes
Cu4 Al1 Cu5 44.52(10) . . . yes
Cu4 Al1 C1 121.80(19) . . . yes
Cu4 Al1 C2 122.10(17) . . . yes
Cu4 Al1 C3 144.8(2) . . . yes
Cu4 Al1 C4 177.00(19) . . . yes
Cu4 Al1 C5 145.14(16) . . . yes
Cu2 Al1 Cu4 56.24(7) 3_555 . . yes
Cu4 Al1 Cu6 44.72(7) . . 3_555 yes
Cu2 Al1 Cu4 80.99(9) 4_555 . . yes
Cu4 Al1 Cu6 64.95(9) . . 4_555 yes
Cu5 Al1 C1 154.87(16) . . . yes
Cu5 Al1 C2 125.43(16) . . . yes
Cu5 Al1 C3 167.4(2) . . . yes
Cu5 Al1 C4 133.8(2) . . . yes
Cu5 Al1 C5 116.57(18) . . . yes
Cu2 Al1 Cu5 81.50(8) 3_555 . . yes
Cu5 Al1 Cu6 65.45(8) . . 3_555 yes
Cu2 Al1 Cu5 56.33(7) 4_555 . . yes
Cu5 Al1 Cu6 45.06(7) . . 4_555 yes
C1 Al1 C2 36.2(2) . . . yes
C1 Al1 C3 36.6(2) . . . yes
C1 Al1 C4 60.8(3) . . . yes
C1 Al1 C5 60.5(2) . . . yes
Cu2 Al1 C1 108.55(17) 3_555 . . yes
Cu6 Al1 C1 123.06(18) 3_555 . . yes
Cu2 Al1 C1 148.79(16) 4_555 . . yes
Cu6 Al1 C1 158.58(16) 4_555 . . yes
C2 Al1 C3 60.71(19) . . . yes
C2 Al1 C4 60.8(2) . . . yes
C2 Al1 C5 36.1(2) . . . yes
Cu2 Al1 C2 142.52(19) 3_555 . . yes
Cu6 Al1 C2 153.1(2) 3_555 . . yes
Cu2 Al1 C2 150.40(19) 4_555 . . yes
Cu6 Al1 C2 161.3(2) 4_555 . . yes
C3 Al1 C4 36.3(3) . . . yes
C3 Al1 C5 60.7(2) . . . yes
Cu2 Al1 C3 98.97(17) 3_555 . . yes
Cu6 Al1 C3 114.60(17) 3_555 . . yes
Cu2 Al1 C3 112.42(18) 4_555 . . yes
Cu6 Al1 C3 125.24(17) 4_555 . . yes
C4 Al1 C5 36.76(19) . . . yes
Cu2 Al1 C4 122.10(16) 3_555 . . yes
Cu6 Al1 C4 133.04(16) 3_555 . . yes
Cu2 Al1 C4 96.04(19) 4_555 . . yes
Cu6 Al1 C4 112.07(19) 4_555 . . yes
Cu2 Al1 C5 158.32(16) 3_555 . . yes
Cu6 Al1 C5 168.45(17) 3_555 . . yes
Cu2 Al1 C5 114.33(19) 4_555 . . yes
Cu6 Al1 C5 127.51(19) 4_555 . . yes
Cu2 Al1 Cu6 16.05(6) 3_555 . 3_555 yes
Cu2 Al1 Cu2 64.24(7) 3_555 . 4_555 yes
Cu2 Al1 Cu6 56.20(7) 3_555 . 4_555 yes
Cu2 Al1 Cu6 56.33(7) 4_555 . 3_555 yes
Cu6 Al1 Cu6 44.85(7) 3_555 . 4_555 yes
Cu2 Al1 Cu6 16.04(6) 4_555 . 4_555 yes
Cu1 Al2 Cu2 65.09(7) . . . yes
Cu1 Al2 Cu5 16.31(8) . . . yes
Cu1 Al2 Cu6 57.29(7) . . . yes
Cu1 Al2 C1_1 165.0(2) . . . yes
Cu1 Al2 C2_1 131.4(3) . . . yes
Cu1 Al2 C3_1 104.5(3) . . . yes
Cu1 Al2 C4_1 107.7(3) . . . yes
Cu1 Al2 C5_1 138.3(3) . . . yes
Cu1 Al2 Cu3 98.94(12) . . 2_555 yes
Cu1 Al2 Cu4 82.32(11) . . 2_555 yes
Cu1 Al2 Cu2 65.09(7) . . 4_555 yes
Cu1 Al2 Cu6 57.29(7) . . 4_555 yes
Cu1 Al2 C1_1 165.0(2) . . 4_555 yes
Cu1 Al2 C2_1 131.4(3) . . 4_555 yes
Cu1 Al2 C3_1 104.5(3) . . 4_555 yes
Cu1 Al2 C4_1 107.7(3) . . 4_555 yes
Cu1 Al2 C5_1 138.3(3) . . 4_555 yes
Cu2 Al2 Cu5 57.09(7) . . . yes
Cu2 Al2 Cu6 16.27(6) . . . yes
Cu2 Al2 C1_1 125.0(3) . . . yes
Cu2 Al2 C2_1 160.1(4) . . . yes
Cu2 Al2 C3_1 139.1(3) . . . yes
Cu2 Al2 C4_1 106.2(3) . . . yes
Cu2 Al2 C5_1 100.4(3) . . . yes
Cu2 Al2 Cu3 64.94(7) . . 2_555 yes
Cu2 Al2 Cu4 56.84(6) . . 2_555 yes
Cu2 Al2 Cu2 98.91(10) . . 4_555 yes
Cu2 Al2 Cu6 82.64(10) . . 4_555 yes
Cu2 Al2 C1_1 119.4(3) . . 4_555 yes
Cu2 Al2 C2_1 98.9(4) . . 4_555 yes
Cu2 Al2 C3_1 112.5(3) . . 4_555 yes
Cu2 Al2 C4_1 147.7(3) . . 4_555 yes
Cu2 Al2 C5_1 155.1(3) . . 4_555 yes
Cu5 Al2 Cu6 45.72(7) . . . yes
Cu5 Al2 C1_1 176.5(3) . . . yes
Cu5 Al2 C2_1 142.0(3) . . . yes
Cu5 Al2 C3_1 120.2(3) . . . yes
Cu5 Al2 C4_1 122.5(3) . . . yes
Cu5 Al2 C5_1 147.9(3) . . . yes
Cu3 Al2 Cu5 82.63(11) 2_555 . . yes
Cu4 Al2 Cu5 66.01(10) 2_555 . . yes
Cu2 Al2 Cu5 57.09(7) 4_555 . . yes
Cu5 Al2 Cu6 45.72(7) . . 4_555 yes
Cu5 Al2 C1_1 176.5(3) . . 4_555 yes
Cu5 Al2 C2_1 142.0(3) . . 4_555 yes
Cu5 Al2 C3_1 120.2(3) . . 4_555 yes
Cu5 Al2 C4_1 122.5(3) . . 4_555 yes
Cu5 Al2 C5_1 147.9(3) . . 4_555 yes
Cu6 Al2 C1_1 135.5(3) . . . yes
Cu6 Al2 C2_1 171.0(3) . . . yes
Cu6 Al2 C3_1 150.3(3) . . . yes
Cu6 Al2 C4_1 121.4(3) . . . yes
Cu6 Al2 C5_1 116.0(3) . . . yes
Cu3 Al2 Cu6 56.82(8) 2_555 . . yes
Cu4 Al2 Cu6 45.13(7) 2_555 . . yes
Cu2 Al2 Cu6 82.64(10) 4_555 . . yes
Cu6 Al2 Cu6 66.37(9) . . 4_555 yes
Cu6 Al2 C1_1 130.8(3) . . 4_555 yes
Cu6 Al2 C2_1 115.0(4) . . 4_555 yes
Cu6 Al2 C3_1 126.8(3) . . 4_555 yes
Cu6 Al2 C4_1 158.2(3) . . 4_555 yes
Cu6 Al2 C5_1 163.9(3) . . 4_555 yes
C1_1 Al2 C2_1 36.4(4) . . . yes
C1_1 Al2 C3_1 60.5(4) . . . yes
C1_1 Al2 C4_1 60.4(4) . . . yes
C1_1 Al2 C5_1 35.7(4) . . . yes
Cu3 Al2 C1_1 95.7(2) 2_555 . . yes
Cu4 Al2 C1_1 112.3(2) 2_555 . . yes
Cu2 Al2 C1_1 119.4(3) 4_555 . . yes
Cu6 Al2 C1_1 130.8(3) 4_555 . . yes
C1_1 Al2 C1_1 6.3(5) . . 4_555 yes
C1_1 Al2 C2_1 41.6(5) . . 4_555 yes
C1_1 Al2 C3_1 62.3(4) . . 4_555 yes
C1_1 Al2 C4_1 57.6(4) . . 4_555 yes
C1_1 Al2 C5_1 30.2(4) . . 4_555 yes
C2_1 Al2 C3_1 36.7(4) . . . yes
C2_1 Al2 C4_1 61.0(5) . . . yes
C2_1 Al2 C5_1 60.1(5) . . . yes
Cu3 Al2 C2_1 115.7(3) 2_555 . . yes
Cu4 Al2 C2_1 128.8(3) 2_555 . . yes
Cu2 Al2 C2_1 98.9(4) 4_555 . . yes
Cu6 Al2 C2_1 115.0(4) 4_555 . . yes
C1_1 Al2 C2_1 41.6(5) 4_555 . . yes
C2_1 Al2 C2_1 62.2(5) . . 4_555 yes
C2_1 Al2 C3_1 56.8(5) . . 4_555 yes
C2_1 Al2 C4_1 29.6(4) . . 4_555 yes
C2_1 Al2 C5_1 7.1(4) . . 4_555 yes
C3_1 Al2 C4_1 36.4(4) . . . yes
C3_1 Al2 C5_1 59.8(5) . . . yes
Cu3 Al2 C3_1 152.4(3) 2_555 . . yes
Cu4 Al2 C3_1 164.0(3) 2_555 . . yes
Cu2 Al2 C3_1 112.5(3) 4_555 . . yes
Cu6 Al2 C3_1 126.8(3) 4_555 . . yes
C1_1 Al2 C3_1 62.3(4) 4_555 . . yes
C2_1 Al2 C3_1 56.8(5) 4_555 . . yes
C3_1 Al2 C3_1 28.5(4) . . 4_555 yes
C3_1 Al2 C4_1 8.6(4) . . 4_555 yes
C3_1 Al2 C5_1 42.5(4) . . 4_555 yes
C4_1 Al2 C5_1 35.9(4) . . . yes
Cu3 Al2 C4_1 145.0(3) 2_555 . . yes
Cu4 Al2 C4_1 155.5(3) 2_555 . . yes
Cu2 Al2 C4_1 147.7(3) 4_555 . . yes
Cu6 Al2 C4_1 158.2(3) 4_555 . . yes
C1_1 Al2 C4_1 57.6(4) 4_555 . . yes
C2_1 Al2 C4_1 29.6(4) 4_555 . . yes
C3_1 Al2 C4_1 8.6(4) 4_555 . . yes
C4_1 Al2 C4_1 43.8(5) . . 4_555 yes
C4_1 Al2 C5_1 63.0(5) . . 4_555 yes
Cu3 Al2 C5_1 109.9(3) 2_555 . . yes
Cu4 Al2 C5_1 123.9(3) 2_555 . . yes
Cu2 Al2 C5_1 155.1(3) 4_555 . . yes
Cu6 Al2 C5_1 163.9(3) 4_555 . . yes
C1_1 Al2 C5_1 30.2(4) 4_555 . . yes
C2_1 Al2 C5_1 7.1(4) 4_555 . . yes
C3_1 Al2 C5_1 42.5(4) 4_555 . . yes
C4_1 Al2 C5_1 63.0(5) 4_555 . . yes
C5_1 Al2 C5_1 57.1(5) . . 4_555 yes
Cu3 Al2 Cu4 16.62(9) 2_555 . 2_555 yes
Cu2 Al2 Cu3 64.94(7) 4_555 . 2_555 yes
Cu3 Al2 Cu6 56.82(8) 2_555 . 4_555 yes
Cu3 Al2 C1_1 95.7(2) 2_555 . 4_555 yes
Cu3 Al2 C2_1 115.7(3) 2_555 . 4_555 yes
Cu3 Al2 C3_1 152.4(3) 2_555 . 4_555 yes
Cu3 Al2 C4_1 145.0(3) 2_555 . 4_555 yes
Cu3 Al2 C5_1 109.9(3) 2_555 . 4_555 yes
Cu2 Al2 Cu4 56.84(6) 4_555 . 2_555 yes
Cu4 Al2 Cu6 45.13(7) 2_555 . 4_555 yes
Cu4 Al2 C1_1 112.3(2) 2_555 . 4_555 yes
Cu4 Al2 C2_1 128.8(3) 2_555 . 4_555 yes
Cu4 Al2 C3_1 164.0(3) 2_555 . 4_555 yes
Cu4 Al2 C4_1 155.5(3) 2_555 . 4_555 yes
Cu4 Al2 C5_1 123.9(3) 2_555 . 4_555 yes
Cu2 Al2 Cu6 16.27(6) 4_555 . 4_555 yes
Cu2 Al2 C1_1 125.0(3) 4_555 . 4_555 yes
Cu2 Al2 C2_1 160.1(4) 4_555 . 4_555 yes
Cu2 Al2 C3_1 139.1(3) 4_555 . 4_555 yes
Cu2 Al2 C4_1 106.2(3) 4_555 . 4_555 yes
Cu2 Al2 C5_1 100.4(3) 4_555 . 4_555 yes
Cu6 Al2 C1_1 135.5(3) 4_555 . 4_555 yes
Cu6 Al2 C2_1 171.0(3) 4_555 . 4_555 yes
Cu6 Al2 C3_1 150.3(3) 4_555 . 4_555 yes
Cu6 Al2 C4_1 121.4(3) 4_555 . 4_555 yes
Cu6 Al2 C5_1 116.0(3) 4_555 . 4_555 yes
C1_1 Al2 C2_1 36.4(4) 4_555 . 4_555 yes
C1_1 Al2 C3_1 60.5(4) 4_555 . 4_555 yes
C1_1 Al2 C4_1 60.4(4) 4_555 . 4_555 yes
C1_1 Al2 C5_1 35.7(4) 4_555 . 4_555 yes
C2_1 Al2 C3_1 36.7(4) 4_555 . 4_555 yes
C2_1 Al2 C4_1 61.0(5) 4_555 . 4_555 yes
C2_1 Al2 C5_1 60.1(5) 4_555 . 4_555 yes
C3_1 Al2 C4_1 36.4(4) 4_555 . 4_555 yes
C3_1 Al2 C5_1 59.8(5) 4_555 . 4_555 yes
C4_1 Al2 C5_1 35.9(4) 4_555 . 4_555 yes
Al1 C1 C2 72.4(3) . . . yes
Al1 C1 C3 71.8(3) . . . yes
Al1 C1 C9 125.8(4) . . . yes
C2 C1 C3 108.2(6) . . . no
C2 C1 C9 124.8(5) . . . no
C3 C1 C9 126.8(6) . . . no
Al2 C1_1 C2_1 71.1(7) . . . yes
Al2 C1_1 C5_1 73.9(8) . . . yes
Al2 C1_1 C10_1 122.0(7) . . . yes
C2_1 C1_1 C5_1 108.5(8) . . . no
C2_1 C1_1 C10_1 126.7(12) . . . no
C5_1 C1_1 C10_1 124.8(11) . . . no
Al1 C2 C1 71.4(3) . . . yes
Al1 C2 C5 71.9(3) . . . yes
Al1 C2 C10 124.9(4) . . . yes
C1 C2 C5 108.2(5) . . . no
C1 C2 C10 124.9(6) . . . no
C5 C2 C10 126.8(6) . . . no
Al2 C2_1 C1_1 72.5(7) . . . yes
Al2 C2_1 C3_1 72.4(9) . . . yes
Al2 C2_1 C9_1 120.5(13) . . . yes
C1_1 C2_1 C3_1 107.6(11) . . . no
C1_1 C2_1 C9_1 127.1(11) . . . no
C3_1 C2_1 C9_1 125.3(12) . . . no
Al1 C3 C1 71.6(3) . . . yes
Al1 C3 C4 72.3(3) . . . yes
Al1 C3 C8 121.9(4) . . . yes
C1 C3 C4 108.2(5) . . . no
C1 C3 C8 125.0(8) . . . no
C4 C3 C8 126.8(7) . . . no
Al2 C3_1 C2_1 70.9(8) . . . yes
Al2 C3_1 C4_1 72.2(9) . . . yes
Al2 C3_1 C8_1 123.1(12) . . . yes
C2_1 C3_1 C4_1 107.9(10) . . . no
C2_1 C3_1 C8_1 124.5(12) . . . no
C4_1 C3_1 C8_1 127.5(11) . . . no
Al1 C4 C3 71.4(3) . . . yes
Al1 C4 C5 71.5(3) . . . yes
Al1 C4 C7 122.4(4) . . . yes
C3 C4 C5 107.3(6) . . . no
C3 C4 C7 126.9(5) . . . no
C5 C4 C7 125.8(7) . . . no
Al2 C4_1 C3_1 71.5(9) . . . yes
Al2 C4_1 C5_1 73.4(9) . . . yes
Al2 C4_1 C7_1 125.4(12) . . . yes
C3_1 C4_1 C5_1 107.6(10) . . . no
C3_1 C4_1 C7_1 124.4(10) . . . no
C5_1 C4_1 C7_1 127.8(12) . . . no
Al1 C5 C2 72.0(3) . . . yes
Al1 C5 C4 71.7(3) . . . yes
Al1 C5 C6 123.0(4) . . . yes
C2 C5 C4 108.2(6) . . . no
C2 C5 C6 126.1(5) . . . no
C4 C5 C6 125.7(6) . . . no
Al2 C5_1 C1_1 70.4(7) . . . yes
Al2 C5_1 C4_1 70.8(9) . . . yes
Al2 C5_1 C6_1 123.1(12) . . . yes
C1_1 C5_1 C4_1 108.4(10) . . . no
C1_1 C5_1 C6_1 130.4(10) . . . no
C4_1 C5_1 C6_1 121.2(11) . . . no
C5 C6 H6A 109.00 . . . no
C5 C6 H6B 109.00 . . . no
C5 C6 H6C 110.00 . . . no
H6A C6 H6B 109.00 . . . no
H6A C6 H6C 109.00 . . . no
H6B C6 H6C 109.00 . . . no
C5_1 C6_1 H6A_1 110.00 . . . no
C5_1 C6_1 H6B_1 109.00 . . . no
C5_1 C6_1 H6C_1 110.00 . . . no
H6A_1 C6_1 H6B_1 109.00 . . . no
H6A_1 C6_1 H6C_1 109.00 . . . no
H6B_1 C6_1 H6C_1 109.00 . . . no
C4 C7 H7A 109.00 . . . no
C4 C7 H7B 109.00 . . . no
C4 C7 H7C 110.00 . . . no
H7A C7 H7B 109.00 . . . no
H7A C7 H7C 110.00 . . . no
H7B C7 H7C 109.00 . . . no
C4_1 C7_1 H7A_1 109.00 . . . no
C4_1 C7_1 H7B_1 109.00 . . . no
C4_1 C7_1 H7C_1 109.00 . . . no
H7A_1 C7_1 H7B_1 109.00 . . . no
H7A_1 C7_1 H7C_1 110.00 . . . no
H7B_1 C7_1 H7C_1 109.00 . . . no
C3 C8 H8A 109.00 . . . no
C3 C8 H8B 110.00 . . . no
C3 C8 H8C 109.00 . . . no
H8A C8 H8B 109.00 . . . no
H8A C8 H8C 109.00 . . . no
H8B C8 H8C 109.00 . . . no
C3_1 C8_1 H8A_1 109.00 . . . no
C3_1 C8_1 H8B_1 109.00 . . . no
C3_1 C8_1 H8C_1 109.00 . . . no
H8A_1 C8_1 H8B_1 109.00 . . . no
H8A_1 C8_1 H8C_1 109.00 . . . no
H8B_1 C8_1 H8C_1 110.00 . . . no
C1 C9 H9A 109.00 . . . no
C1 C9 H9B 109.00 . . . no
C1 C9 H9C 109.00 . . . no
H9A C9 H9B 110.00 . . . no
H9A C9 H9C 109.00 . . . no
H9B C9 H9C 109.00 . . . no
C2_1 C9_1 H9A_1 109.00 . . . no
C2_1 C9_1 H9B_1 109.00 . . . no
C2_1 C9_1 H9C_1 109.00 . . . no
H9A_1 C9_1 H9B_1 109.00 . . . no
H9A_1 C9_1 H9C_1 109.00 . . . no
H9B_1 C9_1 H9C_1 110.00 . . . no
C2 C10 H10A 109.00 . . . no
C2 C10 H10B 109.00 . . . no
C2 C10 H10C 110.00 . . . no
H10A C10 H10B 109.00 . . . no
H10A C10 H10C 110.00 . . . no
H10B C10 H10C 109.00 . . . no
C1_1 C10_1 H10A_1 110.00 . . . no
C1_1 C10_1 H10B_1 109.00 . . . no
C1_1 C10_1 H10C_1 109.00 . . . no
H10A_1 C10_1 H10B_1 109.00 . . . no
H10A_1 C10_1 H10C_1 110.00 . . . no
H10B_1 C10_1 H10C_1 109.00 . . . no

loop_
_geom_bond_atom_site_label_1
_geom_bond_atom_site_label_2
_geom_bond_distance
_geom_bond_site_symmetry_1
_geom_bond_site_symmetry_2
_geom_bond_publ_flag
Cu1 Cu5 0.718(3) . . yes
Cu1 Al1 2.579(2) . . yes
Cu1 Al2 2.555(3) . . yes
Cu1 Al1 2.579(2) . 4_555 yes
Cu2 Cu6 0.716(3) . . yes
Cu2 Al2 2.552(3) . . yes
Cu2 Al1 2.588(2) . 3_555 yes
Cu2 Al1 2.587(2) . 4_555 yes
Cu3 Cu4 0.736(4) . . yes
Cu3 Al1 2.571(2) . . yes
Cu3 Al2 2.571(3) . 2_555 yes
Cu3 Al1 2.571(2) . 4_555 yes
Cu4 Cu5 1.899(4) . . yes
Cu4 Al1 2.506(2) . . yes
Cu4 Cu6 1.908(2) . 2_555 yes
Cu4 Al2 2.492(4) . 2_555 yes
Cu4 Cu6 1.908(2) . 3_555 yes
Cu4 Al1 2.506(2) . 4_555 yes
Cu5 Cu6 1.927(2) . . yes
Cu5 Al1 2.508(2) . . yes
Cu5 Al2 2.481(4) . . yes
Cu5 Cu6 1.927(2) . 4_555 yes
Cu5 Al1 2.508(2) . 4_555 yes
Cu6 Al2 2.480(3) . . yes
Cu6 Al1 2.510(2) . 3_555 yes
Cu6 Al1 2.522(2) . 4_555 yes
Al1 C1 2.266(6) . . yes
Al1 C2 2.278(6) . . yes
Al1 C3 2.269(6) . . yes
Al1 C4 2.281(6) . . yes
Al1 C5 2.278(6) . . yes
Al2 C1_1 2.267(9) . . yes
Al2 C2_1 2.249(15) . . yes
Al2 C3_1 2.270(16) . . yes
Al2 C4_1 2.279(15) . . yes
Al2 C5_1 2.313(16) . . yes
Al2 C1_1 2.267(9) . 4_555 yes
Al2 C2_1 2.249(15) . 4_555 yes
Al2 C3_1 2.270(16) . 4_555 yes
Al2 C4_1 2.279(15) . 4_555 yes
Al2 C5_1 2.313(16) . 4_555 yes
C1 C2 1.412(8) . . no
C1 C3 1.425(9) . . no
C1 C9 1.507(11) . . no
C1_1 C2_1 1.411(17) . . no
C1_1 C5_1 1.405(17) . . no
C1_1 C10_1 1.507(12) . . no
C2 C5 1.413(9) . . no
C2 C10 1.509(9) . . no
C2_1 C3_1 1.423(16) . . no
C2_1 C9_1 1.50(2) . . no
C3 C4 1.415(12) . . no
C3 C8 1.490(10) . . no
C3_1 C4_1 1.419(17) . . no
C3_1 C8_1 1.501(18) . . no
C4 C5 1.437(8) . . no
C4 C7 1.492(11) . . no
C4_1 C5_1 1.415(15) . . no
C4_1 C7_1 1.503(19) . . no
C5 C6 1.488(11) . . no
C5_1 C6_1 1.493(18) . . no
C6 H6A 0.9800 . . no
C6 H6B 0.9800 . . no
C6 H6C 0.9800 . . no
C6_1 H6A_1 0.9800 . . no
C6_1 H6B_1 0.9800 . . no
C6_1 H6C_1 0.9800 . . no
C7 H7A 0.9800 . . no
C7 H7B 0.9800 . . no
C7 H7C 0.9800 . . no
C7_1 H7A_1 0.9800 . . no
C7_1 H7B_1 0.9800 . . no
C7_1 H7C_1 0.9800 . . no
C8 H8A 0.9800 . . no
C8 H8B 0.9800 . . no
C8 H8C 0.9800 . . no
C8_1 H8A_1 0.9800 . . no
C8_1 H8B_1 0.9800 . . no
C8_1 H8C_1 0.9800 . . no
C9 H9A 0.9800 . . no
C9 H9B 0.9800 . . no
C9 H9C 0.9800 . . no
C9_1 H9A_1 0.9800 . . no
C9_1 H9B_1 0.9800 . . no
C9_1 H9C_1 0.9800 . . no
C10 H10A 0.9800 . . no
C10 H10B 0.9800 . . no
C10 H10C 0.9800 . . no
C10_1 H10A_1 0.9800 . . no
C10_1 H10B_1 0.9800 . . no
C10_1 H10C_1 0.9800 . . no

loop_
_geom_torsion_atom_site_label_1
_geom_torsion_atom_site_label_2
_geom_torsion_atom_site_label_3
_geom_torsion_atom_site_label_4
_geom_torsion
_geom_torsion_site_symmetry_1
_geom_torsion_site_symmetry_2
_geom_torsion_site_symmetry_3
_geom_torsion_site_symmetry_4
_geom_torsion_publ_flag
Al1 Cu1 Cu5 Cu4 59.93(6) . . . . no
Al1 Cu1 Cu5 Cu6 -179.7(3) . . . . no
Al1 Cu1 Cu5 Al2 -120.07(6) . . . . no
Al1 Cu1 Cu5 Cu6 -60.5(2) . . . 4_555 no
Al1 Cu1 Cu5 Al1 119.85(10) . . . 4_555 no
Al2 Cu1 Cu5 Cu4 -180.00(1) . . . . no
Al2 Cu1 Cu5 Cu6 -59.6(2) . . . . no
Al2 Cu1 Cu5 Al1 120.07(6) . . . . no
Al1 Cu1 Cu5 Cu6 60.5(2) 4_555 . . . no
Al1 Cu1 Cu5 Al1 -119.85(10) 4_555 . . . no
Cu5 Cu1 Al1 Cu3 -56.5(2) . . . . no
Cu5 Cu1 Al1 Cu4 -39.8(2) . . . . no
Cu5 Cu1 Al1 C1 -138.3(4) . . . . no
Cu5 Cu1 Al1 C2 -155.1(3) . . . . no
Cu5 Cu1 Al1 C3 142.5(5) . . . . no
Cu5 Cu1 Al1 C4 136.8(3) . . . . no
Cu5 Cu1 Al1 C5 168.8(3) . . . . no
Cu5 Cu1 Al1 Cu2 0.3(3) . . . 3_555 no
Cu5 Cu1 Al1 Cu6 0.2(2) . . . 3_555 no
Cu5 Cu1 Al1 Cu2 56.8(2) . . . 4_555 no
Cu5 Cu1 Al1 Cu6 40.6(2) . . . 4_555 no
Al2 Cu1 Al1 Cu3 -123.87(12) . . . . no
Al2 Cu1 Al1 Cu4 -107.14(12) . . . . no
Al2 Cu1 Al1 Cu5 -67.4(2) . . . . no
Al2 Cu1 Al1 C1 154.3(3) . . . . no
Al2 Cu1 Al1 C2 137.5(2) . . . . no
Al2 Cu1 Al1 C3 75.1(5) . . . . no
Al2 Cu1 Al1 C4 69.4(2) . . . . no
Al2 Cu1 Al1 C5 101.38(19) . . . . no
Al2 Cu1 Al1 Cu2 -67.10(12) . . . 3_555 no
Al2 Cu1 Al1 Cu6 -67.15(11) . . . 3_555 no
Al2 Cu1 Al1 Cu2 -10.58(10) . . . 4_555 no
Al2 Cu1 Al1 Cu6 -26.76(10) . . . 4_555 no
Al1 Cu1 Al1 Cu3 11.31(9) 4_555 . . . no
Al1 Cu1 Al1 Cu4 28.03(9) 4_555 . . . no
Al1 Cu1 Al1 Cu5 67.8(2) 4_555 . . . no
Al1 Cu1 Al1 C1 -70.5(3) 4_555 . . . no
Al1 Cu1 Al1 C2 -87.3(2) 4_555 . . . no
Al1 Cu1 Al1 C3 -149.7(5) 4_555 . . . no
Al1 Cu1 Al1 C4 -155.38(19) 4_555 . . . no
Al1 Cu1 Al1 C5 -123.44(18) 4_555 . . . no
Cu5 Cu1 Al2 Cu2 56.92(5) . . . . no
Cu5 Cu1 Al2 Cu6 40.58(6) . . . . no
Cu5 Cu1 Al2 C2_1 -136.5(5) . . . . no
Cu5 Cu1 Al2 C3_1 -165.3(3) . . . . no
Cu5 Cu1 Al2 C4_1 157.0(3) . . . . no
Cu5 Cu1 Al2 C5_1 134.1(5) . . . . no
Al1 Cu1 Al2 Cu2 124.49(11) . . . . no
Al1 Cu1 Al2 Cu5 67.57(9) . . . . no
Al1 Cu1 Al2 Cu6 108.15(12) . . . . no
Al1 Cu1 Al2 C2_1 -68.9(5) . . . . no
Al1 Cu1 Al2 C3_1 -97.7(3) . . . . no
Al1 Cu1 Al2 C4_1 -135.5(3) . . . . no
Al1 Cu1 Al2 C5_1 -158.4(5) . . . . no
Al1 Cu1 Al2 Cu2 10.66(9) . . . 4_555 no
Al1 Cu1 Al2 Cu6 26.99(9) . . . 4_555 no
Al1 Cu1 Al2 C2_1 -156.0(5) . . . 4_555 no
Al1 Cu1 Al2 C3_1 -127.2(3) . . . 4_555 no
Al1 Cu1 Al2 C4_1 -89.4(3) . . . 4_555 no
Al1 Cu1 Al2 C5_1 -66.5(5) . . . 4_555 no
Al1 Cu1 Al2 Cu2 -10.66(9) 4_555 . . . no
Al1 Cu1 Al2 Cu6 -26.99(9) 4_555 . . . no
Al1 Cu1 Al2 C2_1 156.0(5) 4_555 . . . no
Al1 Cu1 Al2 C3_1 127.2(3) 4_555 . . . no
Al1 Cu1 Al2 C4_1 89.4(3) 4_555 . . . no
Al1 Cu1 Al2 C5_1 66.5(5) 4_555 . . . no
Cu5 Cu1 Al1 Cu2 -56.8(2) . . 4_555 . no
Cu5 Cu1 Al1 Cu6 -40.6(2) . . 4_555 . no
Al1 Cu1 Al1 Cu2 -124.59(11) . . 4_555 . no
Al1 Cu1 Al1 Cu3 -11.31(9) . . 4_555 . no
Al1 Cu1 Al1 Cu4 -28.03(9) . . 4_555 . no
Al1 Cu1 Al1 Cu5 -67.8(2) . . 4_555 . no
Al1 Cu1 Al1 Cu6 -108.41(11) . . 4_555 . no
Al2 Cu1 Al1 Cu2 10.58(10) . . 4_555 . no
Al2 Cu1 Al1 Cu6 26.76(10) . . 4_555 . no
Al2 Cu2 Cu6 Cu5 60.1(2) . . . . no
Al2 Cu2 Cu6 Al1 -120.15(8) . . . 3_555 no
Al2 Cu2 Cu6 Al1 119.62(8) . . . 4_555 no
Al1 Cu2 Cu6 Cu5 -179.8(2) 3_555 . . . no
Al1 Cu2 Cu6 Al2 120.15(8) 3_555 . . . no
Al1 Cu2 Cu6 Al1 -120.23(9) 3_555 . . 4_555 no
Al1 Cu2 Cu6 Cu5 -59.6(2) 4_555 . . . no
Al1 Cu2 Cu6 Al2 -119.62(8) 4_555 . . . no
Al1 Cu2 Cu6 Al1 120.23(9) 4_555 . . 3_555 no
Cu6 Cu2 Al2 Cu1 -57.62(15) . . . . no
Cu6 Cu2 Al2 Cu5 -41.35(15) . . . . no
Cu6 Cu2 Al2 C1_1 135.2(3) . . . . no
Cu6 Cu2 Al2 C3_1 -141.0(6) . . . . no
Cu6 Cu2 Al2 C4_1 -159.9(3) . . . . no
Cu6 Cu2 Al2 C5_1 163.6(3) . . . . no
Cu6 Cu2 Al2 Cu3 56.35(16) . . . 2_555 no
Cu6 Cu2 Al2 Cu4 39.70(16) . . . 2_555 no
Cu6 Cu2 Al2 Cu2 -0.51(16) . . . 4_555 no
Cu6 Cu2 Al2 Cu6 -0.36(15) . . . 4_555 no
Cu6 Cu2 Al2 C1_1 138.5(3) . . . 4_555 no
Cu6 Cu2 Al2 C2_1 170.7(3) . . . 4_555 no
Cu6 Cu2 Al2 C3_1 -153.7(4) . . . 4_555 no
Cu6 Cu2 Al2 C4_1 -141.4(6) . . . 4_555 no
Cu6 Cu2 Al2 C5_1 139.9(8) . . . 4_555 no
Al1 Cu2 Al2 Cu1 -124.67(10) 3_555 . . . no
Al1 Cu2 Al2 Cu5 -108.39(11) 3_555 . . . no
Al1 Cu2 Al2 Cu6 -67.05(16) 3_555 . . . no
Al1 Cu2 Al2 C1_1 68.2(3) 3_555 . . . no
Al1 Cu2 Al2 C3_1 151.9(5) 3_555 . . . no
Al1 Cu2 Al2 C4_1 133.0(3) 3_555 . . . no
Al1 Cu2 Al2 C5_1 96.6(3) 3_555 . . . no
Al1 Cu2 Al2 Cu1 10.60(9) 4_555 . . . no
Al1 Cu2 Al2 Cu5 26.88(9) 4_555 . . . no
Al1 Cu2 Al2 Cu6 68.22(16) 4_555 . . . no
Al1 Cu2 Al2 C1_1 -156.6(3) 4_555 . . . no
Al1 Cu2 Al2 C3_1 -72.8(5) 4_555 . . . no
Al1 Cu2 Al2 C4_1 -91.7(3) 4_555 . . . no
Al1 Cu2 Al2 C5_1 -128.2(3) 4_555 . . . no
Cu6 Cu2 Al1 Cu2 56.7(2) . . 3_555 2_555 no
Cu6 Cu2 Al1 Cu6 40.7(2) . . 3_555 2_555 no
Cu6 Cu2 Al1 C1 -156.2(3) . . 3_555 3_555 no
Cu6 Cu2 Al1 C2 -140.1(3) . . 3_555 3_555 no
Cu6 Cu2 Al1 C3 167.3(3) . . 3_555 3_555 no
Cu6 Cu2 Al1 C4 137.2(3) . . 3_555 3_555 no
Cu6 Cu2 Al1 C5 148.1(5) . . 3_555 3_555 no
Al2 Cu2 Al1 Cu6 67.2(2) . . 3_555 . no
Al1 Cu2 Al1 Cu6 -67.9(2) 4_555 . 3_555 . no
Cu6 Cu2 Al1 Cu1 57.3(2) . . 4_555 . no
Cu6 Cu2 Al1 Cu3 0.7(2) . . 4_555 . no
Cu6 Cu2 Al1 Cu4 0.6(2) . . 4_555 . no
Cu6 Cu2 Al1 Cu5 41.0(2) . . 4_555 . no
Cu6 Cu2 Al1 Cu2 -56.1(2) . . 4_555 2_555 no
Cu6 Cu2 Al1 Cu6 -40.02(19) . . 4_555 2_555 no
Cu6 Cu2 Al1 C1 -139.5(4) . . 4_555 4_555 no
Cu6 Cu2 Al1 C2 144.7(4) . . 4_555 4_555 no
Cu6 Cu2 Al1 C3 -145.5(3) . . 4_555 4_555 no
Cu6 Cu2 Al1 C4 -179.0(3) . . 4_555 4_555 no
Cu6 Cu2 Al1 C5 147.8(2) . . 4_555 4_555 no
Al2 Cu2 Al1 Cu1 -10.57(9) . . 4_555 . no
Al2 Cu2 Al1 Cu3 -67.16(11) . . 4_555 . no
Al2 Cu2 Al1 Cu4 -67.20(11) . . 4_555 . no
Al2 Cu2 Al1 Cu5 -26.82(10) . . 4_555 . no
Al2 Cu2 Al1 Cu6 -67.8(2) . . 4_555 . no
Al1 Cu2 Al1 Cu6 67.30(19) 3_555 . 4_555 . no
Al1 Cu3 Cu4 Cu5 -60.09(6) . . . . no
Al1 Cu3 Cu4 Cu6 179.9(3) . . . 2_555 no
Al1 Cu3 Cu4 Cu6 60.0(2) . . . 3_555 no
Al1 Cu3 Cu4 Al1 -120.17(11) . . . 4_555 no
Al1 Cu3 Cu4 Al1 120.17(11) 4_555 . . . no
Cu4 Cu3 Al1 Cu1 56.7(3) . . . . no
Cu4 Cu3 Al1 Cu5 40.5(3) . . . . no
Cu4 Cu3 Al1 C1 -159.6(3) . . . . no
Cu4 Cu3 Al1 C2 162.6(3) . . . . no
Cu4 Cu3 Al1 C3 -132.8(3) . . . . no
Cu4 Cu3 Al1 C5 136.0(4) . . . . no
Cu4 Cu3 Al1 Cu2 -56.5(3) . . . 3_555 no
Cu4 Cu3 Al1 Cu6 -40.5(3) . . . 3_555 no
Cu4 Cu3 Al1 Cu2 0.1(3) . . . 4_555 no
Cu4 Cu3 Al1 Cu6 0.0(3) . . . 4_555 no
Al2 Cu3 Al1 C1 -92.47(19) 2_555 . . . no
Al2 Cu3 Al1 C2 -130.3(2) 2_555 . . . no
Al2 Cu3 Al1 C3 -65.6(3) 2_555 . . . no
Al2 Cu3 Al1 C5 -156.9(3) 2_555 . . . no
Al1 Cu3 Al1 Cu1 -11.39(9) 4_555 . . . no
Al1 Cu3 Al1 Cu4 -68.1(3) 4_555 . . . no
Al1 Cu3 Al1 Cu5 -27.59(9) 4_555 . . . no
Al1 Cu3 Al1 C1 132.24(18) 4_555 . . . no
Al1 Cu3 Al1 C2 94.4(2) 4_555 . . . no
Al1 Cu3 Al1 C3 159.1(2) 4_555 . . . no
Al1 Cu3 Al1 C5 67.9(3) 4_555 . . . no
Cu4 Cu3 Al1 Cu2 -0.1(3) . . 4_555 . no
Cu4 Cu3 Al1 Cu6 0.0(3) . . 4_555 . no
Al1 Cu3 Al1 Cu1 11.39(9) . . 4_555 . no
Al1 Cu3 Al1 Cu2 67.98(11) . . 4_555 . no
Al1 Cu3 Al1 Cu4 68.1(3) . . 4_555 . no
Al1 Cu3 Al1 Cu5 27.59(9) . . 4_555 . no
Al1 Cu3 Al1 Cu6 68.16(10) . . 4_555 . no
Cu3 Cu4 Cu5 Cu1 0.00(1) . . . . no
Cu3 Cu4 Cu5 Cu6 -135.23(7) . . . . no
Cu3 Cu4 Cu5 Al1 69.17(5) . . . . no
Cu3 Cu4 Cu5 Al2 -180.00(1) . . . . no
Al1 Cu4 Cu5 Cu1 -69.17(5) . . . . no
Al1 Cu4 Cu5 Cu6 155.60(10) . . . . no
Al1 Cu4 Cu5 Al2 110.83(5) . . . . no
Al1 Cu4 Cu5 Cu6 66.07(7) . . . 4_555 no
Al1 Cu4 Cu5 Al1 -138.34(9) . . . 4_555 no
Cu6 Cu4 Cu5 Cu6 -0.59(10) 2_555 . . . no
Cu6 Cu4 Cu5 Al1 -156.19(10) 2_555 . . . no
Cu6 Cu4 Cu5 Cu6 90.12(10) 3_555 . . . no
Cu6 Cu4 Cu5 Al1 -65.48(7) 3_555 . . . no
Al1 Cu4 Cu5 Cu6 -66.07(7) 4_555 . . . no
Al1 Cu4 Cu5 Al1 138.34(9) 4_555 . . . no
Cu3 Cu4 Al1 Cu1 -114.9(3) . . . . no
Cu3 Cu4 Al1 Cu5 -129.6(3) . . . . no
Cu3 Cu4 Al1 C1 23.1(3) . . . . no
Cu3 Cu4 Al1 C2 -19.8(4) . . . . no
Cu3 Cu4 Al1 C3 63.7(4) . . . . no
Cu3 Cu4 Al1 C5 -59.7(5) . . . . no
Cu3 Cu4 Al1 Cu2 115.2(3) . . . 3_555 no
Cu3 Cu4 Al1 Cu6 129.8(3) . . . 3_555 no
Cu3 Cu4 Al1 Cu2 -179.9(3) . . . 4_555 no
Cu3 Cu4 Al1 Cu6 180.0(3) . . . 4_555 no
Cu5 Cu4 Al1 Cu1 14.70(9) . . . . no
Cu5 Cu4 Al1 Cu3 129.6(3) . . . . no
Cu5 Cu4 Al1 C1 152.7(2) . . . . no
Cu5 Cu4 Al1 C2 109.8(2) . . . . no
Cu5 Cu4 Al1 C3 -166.7(3) . . . . no
Cu5 Cu4 Al1 C5 69.9(4) . . . . no
Cu5 Cu4 Al1 Cu2 -115.22(12) . . . 3_555 no
Cu5 Cu4 Al1 Cu6 -100.65(14) . . . 3_555 no
Cu5 Cu4 Al1 Cu2 -50.27(9) . . . 4_555 no
Cu5 Cu4 Al1 Cu6 -50.46(10) . . . 4_555 no
Cu6 Cu4 Al1 Cu1 65.3(3) 2_555 . . . no
Cu6 Cu4 Al1 Cu3 -179.8(5) 2_555 . . . no
Cu6 Cu4 Al1 Cu5 50.6(3) 2_555 . . . no
Cu6 Cu4 Al1 C1 -156.6(3) 2_555 . . . no
Cu6 Cu4 Al1 C2 160.4(3) 2_555 . . . no
Cu6 Cu4 Al1 C3 -116.1(4) 2_555 . . . no
Cu6 Cu4 Al1 C5 120.5(4) 2_555 . . . no
Al2 Cu4 Al1 C1 -62.5(2) 2_555 . . . no
Al2 Cu4 Al1 C2 -105.4(2) 2_555 . . . no
Al2 Cu4 Al1 C3 -21.9(3) 2_555 . . . no
Al2 Cu4 Al1 C5 -145.3(3) 2_555 . . . no
Cu6 Cu4 Al1 Cu1 115.35(14) 3_555 . . . no
Cu6 Cu4 Al1 Cu3 -129.8(3) 3_555 . . . no
Cu6 Cu4 Al1 Cu5 100.65(14) 3_555 . . . no
Cu6 Cu4 Al1 C1 -106.6(2) 3_555 . . . no
Cu6 Cu4 Al1 C2 -149.6(2) 3_555 . . . no
Cu6 Cu4 Al1 C3 -66.1(3) 3_555 . . . no
Cu6 Cu4 Al1 C5 170.5(3) 3_555 . . . no
Al1 Cu4 Al1 Cu1 -30.51(12) 4_555 . . . no
Al1 Cu4 Al1 Cu3 84.4(3) 4_555 . . . no
Al1 Cu4 Al1 Cu5 -45.21(13) 4_555 . . . no
Al1 Cu4 Al1 C1 107.5(2) 4_555 . . . no
Al1 Cu4 Al1 C2 64.5(3) 4_555 . . . no
Al1 Cu4 Al1 C3 148.1(3) 4_555 . . . no
Al1 Cu4 Al1 C5 24.7(4) 4_555 . . . no
Cu3 Cu4 Cu6 Al1 -69.0(4) . . 3_555 . no
Cu5 Cu4 Cu6 Al1 65.51(9) . . 3_555 . no
Cu3 Cu4 Al1 Cu2 179.9(3) . . 4_555 . no
Cu3 Cu4 Al1 Cu6 -180.0(3) . . 4_555 . no
Cu5 Cu4 Al1 Cu2 50.27(9) . . 4_555 . no
Cu5 Cu4 Al1 Cu6 50.46(10) . . 4_555 . no
Al1 Cu4 Al1 Cu1 30.51(12) . . 4_555 . no
Al1 Cu4 Al1 Cu2 95.47(14) . . 4_555 . no
Al1 Cu4 Al1 Cu3 -84.4(3) . . 4_555 . no
Al1 Cu4 Al1 Cu5 45.21(13) . . 4_555 . no
Al1 Cu4 Al1 Cu6 95.66(15) . . 4_555 . no
Cu1 Cu5 Cu6 Cu2 -0.6(5) . . . . no
Cu1 Cu5 Cu6 Al2 69.4(3) . . . . no
Cu1 Cu5 Cu6 Al1 179.8(3) . . . 3_555 no
Cu1 Cu5 Cu6 Al1 -69.8(3) . . . 4_555 no
Cu4 Cu5 Cu6 Cu2 135.1(3) . . . . no
Cu4 Cu5 Cu6 Al2 -154.95(9) . . . . no
Cu4 Cu5 Cu6 Al1 -44.5(2) . . . 3_555 no
Cu4 Cu5 Cu6 Al1 65.91(9) . . . 4_555 no
Al1 Cu5 Cu6 Cu2 180.0(3) . . . . no
Al1 Cu5 Cu6 Al2 -110.1(2) . . . . no
Al1 Cu5 Cu6 Al1 0.4(4) . . . 3_555 no
Al1 Cu5 Cu6 Al1 110.8(2) . . . 4_555 no
Al2 Cu5 Cu6 Cu2 -69.9(3) . . . . no
Al2 Cu5 Cu6 Al1 110.4(2) . . . 3_555 no
Al2 Cu5 Cu6 Al1 -139.14(9) . . . 4_555 no
Cu6 Cu5 Cu6 Cu2 -135.1(3) 4_555 . . . no
Cu6 Cu5 Cu6 Al2 -65.22(10) 4_555 . . . no
Al1 Cu5 Cu6 Cu2 69.2(3) 4_555 . . . no
Al1 Cu5 Cu6 Al2 139.14(9) 4_555 . . . no
Cu1 Cu5 Al1 Cu3 115.4(3) . . . . no
Cu1 Cu5 Al1 Cu4 130.8(3) . . . . no
Cu1 Cu5 Al1 C1 64.3(5) . . . . no
Cu1 Cu5 Al1 C2 28.8(3) . . . . no
Cu1 Cu5 Al1 C4 -52.8(3) . . . . no
Cu1 Cu5 Al1 C5 -12.4(3) . . . . no
Cu1 Cu5 Al1 Cu2 -179.7(3) . . . 3_555 no
Cu1 Cu5 Al1 Cu6 -179.8(3) . . . 3_555 no
Cu1 Cu5 Al1 Cu2 -115.1(3) . . . 4_555 no
Cu1 Cu5 Al1 Cu6 -129.9(3) . . . 4_555 no
Cu4 Cu5 Al1 Cu1 -130.8(3) . . . . no
Cu4 Cu5 Al1 Cu3 -15.36(9) . . . . no
Cu4 Cu5 Al1 C1 -66.5(5) . . . . no
Cu4 Cu5 Al1 C2 -101.9(2) . . . . no
Cu4 Cu5 Al1 C4 176.5(2) . . . . no
Cu4 Cu5 Al1 C5 -143.1(2) . . . . no
Cu4 Cu5 Al1 Cu2 49.50(9) . . . 3_555 no
Cu4 Cu5 Al1 Cu6 49.48(9) . . . 3_555 no
Cu4 Cu5 Al1 Cu2 114.13(11) . . . 4_555 no
Cu4 Cu5 Al1 Cu6 99.30(12) . . . 4_555 no
Cu6 Cu5 Al1 Cu1 179.5(4) . . . . no
Cu6 Cu5 Al1 Cu3 -65.1(2) . . . . no
Cu6 Cu5 Al1 Cu4 -49.7(2) . . . . no
Cu6 Cu5 Al1 C1 -116.2(5) . . . . no
Cu6 Cu5 Al1 C2 -151.6(3) . . . . no
Cu6 Cu5 Al1 C4 126.8(3) . . . . no
Cu6 Cu5 Al1 C5 167.2(3) . . . . no
Cu6 Cu5 Al1 Cu2 -0.2(2) . . . 3_555 no
Cu6 Cu5 Al1 Cu6 -0.2(2) . . . 3_555 no
Cu6 Cu5 Al1 Cu2 64.4(2) . . . 4_555 no
Cu6 Cu5 Al1 Cu6 49.6(2) . . . 4_555 no
Al2 Cu5 Al1 Cu1 85.9(3) . . . . no
Al2 Cu5 Al1 Cu3 -158.69(14) . . . . no
Al2 Cu5 Al1 Cu4 -143.33(16) . . . . no
Al2 Cu5 Al1 C1 150.1(4) . . . . no
Al2 Cu5 Al1 C2 114.7(2) . . . . no
Al2 Cu5 Al1 C4 33.1(3) . . . . no
Al2 Cu5 Al1 C5 73.5(2) . . . . no
Al2 Cu5 Al1 Cu2 -93.83(12) . . . 3_555 no
Al2 Cu5 Al1 Cu6 -93.85(12) . . . 3_555 no
Al2 Cu5 Al1 Cu2 -29.20(10) . . . 4_555 no
Al2 Cu5 Al1 Cu6 -44.04(11) . . . 4_555 no
Cu6 Cu5 Al1 Cu1 129.9(3) 4_555 . . . no
Cu6 Cu5 Al1 Cu3 -114.65(12) 4_555 . . . no
Cu6 Cu5 Al1 Cu4 -99.30(12) 4_555 . . . no
Cu6 Cu5 Al1 C1 -165.8(4) 4_555 . . . no
Cu6 Cu5 Al1 C2 158.8(2) 4_555 . . . no
Cu6 Cu5 Al1 C4 77.2(2) 4_555 . . . no
Cu6 Cu5 Al1 C5 117.6(2) 4_555 . . . no
Al1 Cu5 Al1 Cu1 -85.7(2) 4_555 . . . no
Al1 Cu5 Al1 Cu3 29.69(10) 4_555 . . . no
Al1 Cu5 Al1 Cu4 45.05(11) 4_555 . . . no
Al1 Cu5 Al1 C1 -21.5(5) 4_555 . . . no
Al1 Cu5 Al1 C2 -56.9(3) 4_555 . . . no
Al1 Cu5 Al1 C4 -138.5(2) 4_555 . . . no
Al1 Cu5 Al1 C5 -98.1(2) 4_555 . . . no
Cu1 Cu5 Al2 Cu2 -115.16(6) . . . . no
Cu1 Cu5 Al2 Cu6 -130.14(7) . . . . no
Cu1 Cu5 Al2 C2_1 57.0(5) . . . . no
Cu1 Cu5 Al2 C3_1 16.6(4) . . . . no
Cu1 Cu5 Al2 C4_1 -26.2(4) . . . . no
Cu1 Cu5 Al2 C5_1 -63.9(6) . . . . no
Cu4 Cu5 Al2 Cu1 180.00(1) . . . . no
Cu4 Cu5 Al2 Cu2 64.84(6) . . . . no
Cu4 Cu5 Al2 Cu6 49.86(7) . . . . no
Cu4 Cu5 Al2 C2_1 -123.0(5) . . . . no
Cu4 Cu5 Al2 C3_1 -163.5(4) . . . . no
Cu4 Cu5 Al2 C4_1 153.8(4) . . . . no
Cu4 Cu5 Al2 C5_1 116.1(6) . . . . no
Cu6 Cu5 Al2 Cu1 130.14(7) . . . . no
Cu6 Cu5 Al2 Cu2 14.98(7) . . . . no
Cu6 Cu5 Al2 C2_1 -172.9(5) . . . . no
Cu6 Cu5 Al2 C3_1 146.7(4) . . . . no
Cu6 Cu5 Al2 C4_1 103.9(4) . . . . no
Cu6 Cu5 Al2 C5_1 66.3(6) . . . . no
Cu6 Cu5 Al2 Cu2 -114.71(10) . . . 4_555 no
Cu6 Cu5 Al2 Cu6 -99.73(11) . . . 4_555 no
Cu6 Cu5 Al2 C2_1 73.2(5) . . . 4_555 no
Cu6 Cu5 Al2 C3_1 113.6(4) . . . 4_555 no
Cu6 Cu5 Al2 C4_1 156.4(4) . . . 4_555 no
Cu6 Cu5 Al2 C5_1 -166.0(6) . . . 4_555 no
Al1 Cu5 Al2 Cu1 -85.80(10) . . . . no
Al1 Cu5 Al2 Cu2 159.04(13) . . . . no
Al1 Cu5 Al2 Cu6 144.06(15) . . . . no
Al1 Cu5 Al2 C2_1 -28.8(6) . . . . no
Al1 Cu5 Al2 C3_1 -69.3(4) . . . . no
Al1 Cu5 Al2 C4_1 -112.0(4) . . . . no
Al1 Cu5 Al2 C5_1 -149.7(6) . . . . no
Al1 Cu5 Al2 Cu2 29.36(10) . . . 4_555 no
Al1 Cu5 Al2 Cu6 44.34(9) . . . 4_555 no
Al1 Cu5 Al2 C2_1 -142.8(5) . . . 4_555 no
Al1 Cu5 Al2 C3_1 -102.4(4) . . . 4_555 no
Al1 Cu5 Al2 C4_1 -59.6(4) . . . 4_555 no
Al1 Cu5 Al2 C5_1 -21.9(6) . . . 4_555 no
Cu6 Cu5 Al2 Cu2 114.71(10) 4_555 . . . no
Cu6 Cu5 Al2 Cu6 99.73(11) 4_555 . . . no
Cu6 Cu5 Al2 C2_1 -73.2(5) 4_555 . . . no
Cu6 Cu5 Al2 C3_1 -113.6(4) 4_555 . . . no
Cu6 Cu5 Al2 C4_1 -156.4(4) 4_555 . . . no
Cu6 Cu5 Al2 C5_1 166.0(6) 4_555 . . . no
Al1 Cu5 Al2 Cu2 -29.36(10) 4_555 . . . no
Al1 Cu5 Al2 Cu6 -44.34(9) 4_555 . . . no
Al1 Cu5 Al2 C2_1 142.8(5) 4_555 . . . no
Al1 Cu5 Al2 C3_1 102.4(4) 4_555 . . . no
Al1 Cu5 Al2 C4_1 59.6(4) 4_555 . . . no
Al1 Cu5 Al2 C5_1 21.9(6) 4_555 . . . no
Cu1 Cu5 Cu6 Al1 69.8(3) . . 4_555 . no
Cu4 Cu5 Cu6 Al1 -65.91(9) . . 4_555 . no
Cu6 Cu5 Cu6 Al1 -155.63(13) . . 4_555 . no
Cu6 Cu5 Cu6 Al2 65.22(10) . . 4_555 . no
Al1 Cu5 Cu6 Al2 -139.14(9) . . 4_555 . no
Al2 Cu5 Cu6 Al1 139.14(9) . . 4_555 . no
Cu1 Cu5 Al1 Cu2 115.1(3) . . 4_555 . no
Cu1 Cu5 Al1 Cu6 129.9(3) . . 4_555 . no
Cu4 Cu5 Al1 Cu2 -114.13(11) . . 4_555 . no
Cu4 Cu5 Al1 Cu6 -99.30(12) . . 4_555 . no
Cu6 Cu5 Al1 Cu1 -129.9(3) . . 4_555 . no
Cu6 Cu5 Al1 Cu2 -14.84(8) . . 4_555 . no
Cu6 Cu5 Al1 Cu3 114.65(12) . . 4_555 . no
Cu6 Cu5 Al1 Cu4 99.30(12) . . 4_555 . no
Al1 Cu5 Al1 Cu1 85.7(2) . . 4_555 . no
Al1 Cu5 Al1 Cu2 -159.18(14) . . 4_555 . no
Al1 Cu5 Al1 Cu3 -29.69(10) . . 4_555 . no
Al1 Cu5 Al1 Cu4 -45.05(11) . . 4_555 . no
Al1 Cu5 Al1 Cu6 -144.35(16) . . 4_555 . no
Al2 Cu5 Al1 Cu2 29.20(10) . . 4_555 . no
Al2 Cu5 Al1 Cu6 44.04(11) . . 4_555 . no
Cu2 Cu6 Al2 Cu1 114.45(16) . . . . no
Cu2 Cu6 Al2 Cu5 129.23(17) . . . . no
Cu2 Cu6 Al2 C1_1 -55.5(4) . . . . no
Cu2 Cu6 Al2 C3_1 56.1(7) . . . . no
Cu2 Cu6 Al2 C4_1 22.7(4) . . . . no
Cu2 Cu6 Al2 C5_1 -18.0(3) . . . . no
Cu2 Cu6 Al2 Cu3 -115.71(17) . . . 2_555 no
Cu2 Cu6 Al2 Cu4 -131.02(18) . . . 2_555 no
Cu2 Cu6 Al2 Cu2 179.50(16) . . . 4_555 no
Cu2 Cu6 Al2 Cu6 179.61(16) . . . 4_555 no
Cu2 Cu6 Al2 C1_1 -49.8(4) . . . 4_555 no
Cu2 Cu6 Al2 C2_1 -10.2(4) . . . 4_555 no
Cu2 Cu6 Al2 C3_1 30.7(4) . . . 4_555 no
Cu2 Cu6 Al2 C4_1 63.8(10) . . . 4_555 no
Cu5 Cu6 Al2 Cu1 -14.78(7) . . . . no
Cu5 Cu6 Al2 Cu2 -129.23(17) . . . . no
Cu5 Cu6 Al2 C1_1 175.3(4) . . . . no
Cu5 Cu6 Al2 C3_1 -73.1(7) . . . . no
Cu5 Cu6 Al2 C4_1 -106.6(3) . . . . no
Cu5 Cu6 Al2 C5_1 -147.2(3) . . . . no
Cu5 Cu6 Al2 Cu2 50.27(8) . . . 4_555 no
Cu5 Cu6 Al2 Cu6 50.38(8) . . . 4_555 no
Cu5 Cu6 Al2 C1_1 -179.0(4) . . . 4_555 no
Cu5 Cu6 Al2 C2_1 -139.4(3) . . . 4_555 no
Cu5 Cu6 Al2 C3_1 -98.5(4) . . . 4_555 no
Cu5 Cu6 Al2 C4_1 -65.4(9) . . . 4_555 no
Al1 Cu6 Al2 Cu1 -159.06(12) 3_555 . . . no
Al1 Cu6 Al2 Cu2 86.49(17) 3_555 . . . no
Al1 Cu6 Al2 Cu5 -144.28(13) 3_555 . . . no
Al1 Cu6 Al2 C1_1 31.0(4) 3_555 . . . no
Al1 Cu6 Al2 C3_1 142.6(7) 3_555 . . . no
Al1 Cu6 Al2 C4_1 109.2(3) 3_555 . . . no
Al1 Cu6 Al2 C5_1 68.5(3) 3_555 . . . no
Al1 Cu6 Al2 Cu1 28.99(9) 4_555 . . . no
Al1 Cu6 Al2 Cu2 -85.46(17) 4_555 . . . no
Al1 Cu6 Al2 Cu5 43.77(9) 4_555 . . . no
Al1 Cu6 Al2 C1_1 -140.9(4) 4_555 . . . no
Al1 Cu6 Al2 C3_1 -29.4(7) 4_555 . . . no
Al1 Cu6 Al2 C4_1 -62.8(3) 4_555 . . . no
Al1 Cu6 Al2 C5_1 -103.4(3) 4_555 . . . no
Cu2 Cu6 Al1 Cu2 -115.3(2) . . 3_555 2_555 no
Cu2 Cu6 Al1 Cu6 -129.9(2) . . 3_555 2_555 no
Cu2 Cu6 Al1 C1 27.2(3) . . 3_555 3_555 no
Cu2 Cu6 Al1 C2 59.6(4) . . 3_555 3_555 no
Cu2 Cu6 Al1 C3 -13.8(3) . . 3_555 3_555 no
Cu2 Cu6 Al1 C4 -52.0(4) . . 3_555 3_555 no
Cu5 Cu6 Al1 Cu2 179.7(4) . . 3_555 . no
Al2 Cu6 Al1 Cu2 -86.2(2) . . 3_555 . no
Al1 Cu6 Al1 Cu2 85.7(2) 4_555 . 3_555 . no
Cu2 Cu6 Al1 Cu1 -114.7(2) . . 4_555 . no
Cu2 Cu6 Al1 Cu3 -179.3(2) . . 4_555 . no
Cu2 Cu6 Al1 Cu4 -179.3(2) . . 4_555 . no
Cu2 Cu6 Al1 Cu5 -129.5(2) . . 4_555 . no
Cu2 Cu6 Al1 Cu2 115.9(2) . . 4_555 2_555 no
Cu2 Cu6 Al1 Cu6 130.7(2) . . 4_555 2_555 no
Cu2 Cu6 Al1 C1 67.0(6) . . 4_555 4_555 no
Cu2 Cu6 Al1 C3 39.9(3) . . 4_555 4_555 no
Cu2 Cu6 Al1 C4 1.1(3) . . 4_555 4_555 no
Cu2 Cu6 Al1 C5 -37.8(3) . . 4_555 4_555 no
Cu5 Cu6 Al1 Cu1 14.83(10) . . 4_555 . no
Cu5 Cu6 Al1 Cu2 129.5(2) . . 4_555 . no
Cu5 Cu6 Al1 Cu3 -49.81(11) . . 4_555 . no
Cu5 Cu6 Al1 Cu4 -49.80(11) . . 4_555 . no
Al2 Cu6 Al1 Cu1 -28.99(10) . . 4_555 . no
Al2 Cu6 Al1 Cu2 85.7(2) . . 4_555 . no
Al2 Cu6 Al1 Cu3 -93.62(11) . . 4_555 . no
Al2 Cu6 Al1 Cu4 -93.61(11) . . 4_555 . no
Al2 Cu6 Al1 Cu5 -43.81(11) . . 4_555 . no
Al1 Cu6 Al1 Cu2 -86.2(2) 3_555 . 4_555 . no
Cu1 Al1 C1 C2 -27.2(5) . . . . no
Cu1 Al1 C1 C3 -143.9(4) . . . . no
Cu1 Al1 C1 C9 93.4(5) . . . . no
Cu3 Al1 C1 C2 -95.5(3) . . . . no
Cu3 Al1 C1 C3 147.8(4) . . . . no
Cu3 Al1 C1 C9 25.1(5) . . . . no
Cu4 Al1 C1 C2 -102.2(3) . . . . no
Cu4 Al1 C1 C3 141.1(4) . . . . no
Cu4 Al1 C1 C9 18.4(5) . . . . no
Cu5 Al1 C1 C2 -53.1(6) . . . . no
Cu5 Al1 C1 C3 -169.8(4) . . . . no
Cu5 Al1 C1 C9 67.6(7) . . . . no
C2 Al1 C1 C3 -116.7(5) . . . . no
C2 Al1 C1 C9 120.6(6) . . . . no
C3 Al1 C1 C2 116.7(5) . . . . no
C3 Al1 C1 C9 -122.7(7) . . . . no
C4 Al1 C1 C2 79.5(4) . . . . no
C4 Al1 C1 C3 -37.2(4) . . . . no
C4 Al1 C1 C9 -159.9(6) . . . . no
C5 Al1 C1 C2 37.1(3) . . . . no
C5 Al1 C1 C3 -79.6(4) . . . . no
C5 Al1 C1 C9 157.7(5) . . . . no
Cu2 Al1 C1 C2 -163.4(3) 3_555 . . . no
Cu2 Al1 C1 C3 79.9(4) 3_555 . . . no
Cu2 Al1 C1 C9 -42.8(5) 3_555 . . . no
Cu6 Al1 C1 C2 -155.8(3) 3_555 . . . no
Cu6 Al1 C1 C3 87.5(4) 3_555 . . . no
Cu6 Al1 C1 C9 -35.2(5) 3_555 . . . no
Cu2 Al1 C1 C2 125.9(4) 4_555 . . . no
Cu2 Al1 C1 C3 9.2(6) 4_555 . . . no
Cu2 Al1 C1 C9 -113.5(5) 4_555 . . . no
Cu6 Al1 C1 C2 155.3(4) 4_555 . . . no
Cu6 Al1 C1 C3 38.6(7) 4_555 . . . no
Cu6 Al1 C1 C9 -84.1(7) 4_555 . . . no
Cu1 Al1 C2 C1 163.7(3) . . . . no
Cu1 Al1 C2 C5 -79.2(3) . . . . no
Cu1 Al1 C2 C10 43.5(6) . . . . no
Cu3 Al1 C2 C1 95.5(3) . . . . no
Cu3 Al1 C2 C5 -147.4(3) . . . . no
Cu3 Al1 C2 C10 -24.6(6) . . . . no
Cu4 Al1 C2 C1 101.3(3) . . . . no
Cu4 Al1 C2 C5 -141.6(3) . . . . no
Cu4 Al1 C2 C10 -18.8(7) . . . . no
Cu5 Al1 C2 C1 155.4(3) . . . . no
Cu5 Al1 C2 C5 -87.5(3) . . . . no
Cu5 Al1 C2 C10 35.3(7) . . . . no
C1 Al1 C2 C5 117.1(5) . . . . no
C1 Al1 C2 C10 -120.1(8) . . . . no
C3 Al1 C2 C1 -37.7(4) . . . . no
C3 Al1 C2 C5 79.5(4) . . . . no
C3 Al1 C2 C10 -157.8(7) . . . . no
C4 Al1 C2 C1 -79.4(4) . . . . no
C4 Al1 C2 C5 37.7(3) . . . . no
C4 Al1 C2 C10 160.4(7) . . . . no
C5 Al1 C2 C1 -117.1(5) . . . . no
C5 Al1 C2 C10 122.8(7) . . . . no
Cu2 Al1 C2 C1 26.4(5) 3_555 . . . no
Cu2 Al1 C2 C5 143.5(3) 3_555 . . . no
Cu2 Al1 C2 C10 -93.8(6) 3_555 . . . no
Cu6 Al1 C2 C1 49.4(5) 3_555 . . . no
Cu6 Al1 C2 C5 166.5(3) 3_555 . . . no
Cu6 Al1 C2 C10 -70.7(7) 3_555 . . . no
Cu2 Al1 C2 C1 -121.8(4) 4_555 . . . no
Cu2 Al1 C2 C5 -4.7(5) 4_555 . . . no
Cu2 Al1 C2 C10 118.1(6) 4_555 . . . no
Cu1 Al1 C3 C1 108.8(6) . . . . no
Cu1 Al1 C3 C4 -8.1(7) . . . . no
Cu1 Al1 C3 C8 -130.9(6) . . . . no
Cu3 Al1 C3 C1 -46.6(4) . . . . no
Cu3 Al1 C3 C4 -163.5(3) . . . . no
Cu3 Al1 C3 C8 73.7(7) . . . . no
Cu4 Al1 C3 C1 -67.9(4) . . . . no
Cu4 Al1 C3 C4 175.2(3) . . . . no
Cu4 Al1 C3 C8 52.4(8) . . . . no
C1 Al1 C3 C4 -116.9(5) . . . . no
C1 Al1 C3 C8 120.3(9) . . . . no
C2 Al1 C3 C1 37.2(4) . . . . no
C2 Al1 C3 C4 -79.6(4) . . . . no
C2 Al1 C3 C8 157.6(8) . . . . no
C4 Al1 C3 C1 116.9(5) . . . . no
C4 Al1 C3 C8 -122.8(8) . . . . no
C5 Al1 C3 C1 78.9(4) . . . . no
C5 Al1 C3 C4 -38.0(3) . . . . no
C5 Al1 C3 C8 -160.8(8) . . . . no
Cu2 Al1 C3 C1 -109.1(4) 3_555 . . . no
Cu2 Al1 C3 C4 134.0(3) 3_555 . . . no
Cu2 Al1 C3 C8 11.2(7) 3_555 . . . no
Cu6 Al1 C3 C1 -112.9(3) 3_555 . . . no
Cu6 Al1 C3 C4 130.2(3) 3_555 . . . no
Cu6 Al1 C3 C8 7.4(8) 3_555 . . . no
Cu2 Al1 C3 C1 -174.9(3) 4_555 . . . no
Cu2 Al1 C3 C4 68.3(3) 4_555 . . . no
Cu2 Al1 C3 C8 -54.6(7) 4_555 . . . no
Cu6 Al1 C3 C1 -163.8(3) 4_555 . . . no
Cu6 Al1 C3 C4 79.3(3) 4_555 . . . no
Cu6 Al1 C3 C8 -43.5(8) 4_555 . . . no
Cu1 Al1 C4 C3 176.6(3) . . . . no
Cu1 Al1 C4 C5 60.3(4) . . . . no
Cu1 Al1 C4 C7 -61.0(6) . . . . no
Cu5 Al1 C4 C3 -168.1(3) . . . . no
Cu5 Al1 C4 C5 75.6(4) . . . . no
Cu5 Al1 C4 C7 -45.7(6) . . . . no
C1 Al1 C4 C3 37.6(3) . . . . no
C1 Al1 C4 C5 -78.7(4) . . . . no
C1 Al1 C4 C7 160.0(6) . . . . no
C2 Al1 C4 C3 79.3(4) . . . . no
C2 Al1 C4 C5 -37.0(4) . . . . no
C2 Al1 C4 C7 -158.3(7) . . . . no
C3 Al1 C4 C5 -116.3(5) . . . . no
C3 Al1 C4 C7 122.5(7) . . . . no
C5 Al1 C4 C3 116.3(5) . . . . no
C5 Al1 C4 C7 -121.3(8) . . . . no
Cu2 Al1 C4 C3 -57.0(4) 3_555 . . . no
Cu2 Al1 C4 C5 -173.3(3) 3_555 . . . no
Cu2 Al1 C4 C7 65.4(6) 3_555 . . . no
Cu6 Al1 C4 C3 -71.9(4) 3_555 . . . no
Cu6 Al1 C4 C5 171.8(3) 3_555 . . . no
Cu6 Al1 C4 C7 50.6(7) 3_555 . . . no
Cu2 Al1 C4 C3 -120.3(3) 4_555 . . . no
Cu2 Al1 C4 C5 123.4(4) 4_555 . . . no
Cu2 Al1 C4 C7 2.2(6) 4_555 . . . no
Cu6 Al1 C4 C3 -120.0(3) 4_555 . . . no
Cu6 Al1 C4 C5 123.7(4) 4_555 . . . no
Cu6 Al1 C4 C7 2.5(6) 4_555 . . . no
Cu1 Al1 C5 C2 111.0(3) . . . . no
Cu1 Al1 C5 C4 -132.1(4) . . . . no
Cu1 Al1 C5 C6 -10.8(5) . . . . no
Cu3 Al1 C5 C2 46.7(4) . . . . no
Cu3 Al1 C5 C4 163.6(4) . . . . no
Cu3 Al1 C5 C6 -75.1(6) . . . . no
Cu4 Al1 C5 C2 67.1(5) . . . . no
Cu4 Al1 C5 C4 -176.0(4) . . . . no
Cu4 Al1 C5 C6 -54.8(7) . . . . no
Cu5 Al1 C5 C2 114.5(3) . . . . no
Cu5 Al1 C5 C4 -128.6(4) . . . . no
Cu5 Al1 C5 C6 -7.4(6) . . . . no
C1 Al1 C5 C2 -37.2(3) . . . . no
C1 Al1 C5 C4 79.7(4) . . . . no
C1 Al1 C5 C6 -159.0(6) . . . . no
C2 Al1 C5 C4 116.9(5) . . . . no
C2 Al1 C5 C6 -121.8(6) . . . . no
C3 Al1 C5 C2 -79.5(4) . . . . no
C3 Al1 C5 C4 37.4(4) . . . . no
C3 Al1 C5 C6 158.7(6) . . . . no
C4 Al1 C5 C2 -116.9(5) . . . . no
C4 Al1 C5 C6 121.3(7) . . . . no
Cu2 Al1 C5 C2 -101.4(5) 3_555 . . . no
Cu2 Al1 C5 C4 15.5(8) 3_555 . . . no
Cu2 Al1 C5 C6 136.8(5) 3_555 . . . no
Cu2 Al1 C5 C2 177.5(3) 4_555 . . . no
Cu2 Al1 C5 C4 -65.6(4) 4_555 . . . no
Cu2 Al1 C5 C6 55.6(5) 4_555 . . . no
Cu6 Al1 C5 C2 166.8(3) 4_555 . . . no
Cu6 Al1 C5 C4 -76.4(4) 4_555 . . . no
Cu6 Al1 C5 C6 44.9(6) 4_555 . . . no
Cu2 Al2 C1_1 C2_1 169.9(6) . . . . no
Cu2 Al2 C1_1 C5_1 53.3(7) . . . . no
Cu2 Al2 C1_1 C10_1 -68.1(11) . . . . no
Cu6 Al2 C1_1 C2_1 -173.7(6) . . . . no
Cu6 Al2 C1_1 C5_1 69.7(7) . . . . no
Cu6 Al2 C1_1 C10_1 -51.7(13) . . . . no
C2_1 Al2 C1_1 C5_1 -116.6(9) . . . . no
C2_1 Al2 C1_1 C10_1 122.0(14) . . . . no
C3_1 Al2 C1_1 C2_1 38.3(7) . . . . no
C3_1 Al2 C1_1 C5_1 -78.3(7) . . . . no
C3_1 Al2 C1_1 C10_1 160.3(12) . . . . no
C4_1 Al2 C1_1 C2_1 80.3(7) . . . . no
C4_1 Al2 C1_1 C5_1 -36.3(7) . . . . no
C4_1 Al2 C1_1 C10_1 -157.7(12) . . . . no
C5_1 Al2 C1_1 C2_1 116.6(9) . . . . no
C5_1 Al2 C1_1 C10_1 -121.4(14) . . . . no
Cu3 Al2 C1_1 C2_1 -126.8(6) 2_555 . . . no
Cu3 Al2 C1_1 C5_1 116.6(6) 2_555 . . . no
Cu3 Al2 C1_1 C10_1 -4.8(11) 2_555 . . . no
Cu4 Al2 C1_1 C2_1 -125.8(6) 2_555 . . . no
Cu4 Al2 C1_1 C5_1 117.6(6) 2_555 . . . no
Cu4 Al2 C1_1 C10_1 -3.8(12) 2_555 . . . no
Cu2 Al2 C1_1 C2_1 -62.4(7) 4_555 . . . no
Cu2 Al2 C1_1 C5_1 -179.0(6) 4_555 . . . no
Cu2 Al2 C1_1 C10_1 59.6(11) 4_555 . . . no
Cu6 Al2 C1_1 C2_1 -76.6(7) 4_555 . . . no
Cu6 Al2 C1_1 C5_1 166.8(6) 4_555 . . . no
Cu6 Al2 C1_1 C10_1 45.4(12) 4_555 . . . no
C1_1 Al2 C1_1 C2_1 143(3) 4_555 . . . no
C1_1 Al2 C1_1 C5_1 26(2) 4_555 . . . no
C1_1 Al2 C1_1 C10_1 -95(3) 4_555 . . . no
C2_1 Al2 C1_1 C2_1 110.2(8) 4_555 . . . no
C2_1 Al2 C1_1 C5_1 -6.4(7) 4_555 . . . no
C2_1 Al2 C1_1 C10_1 -127.8(13) 4_555 . . . no
C3_1 Al2 C1_1 C2_1 70.8(7) 4_555 . . . no
C3_1 Al2 C1_1 C5_1 -45.8(7) 4_555 . . . no
C3_1 Al2 C1_1 C10_1 -167.2(12) 4_555 . . . no
C4_1 Al2 C1_1 C2_1 28.9(7) 4_555 . . . no
C4_1 Al2 C1_1 C5_1 -87.7(7) 4_555 . . . no
C4_1 Al2 C1_1 C10_1 150.9(13) 4_555 . . . no
C5_1 Al2 C1_1 C2_1 -6.2(8) 4_555 . . . no
C5_1 Al2 C1_1 C5_1 -122.8(10) 4_555 . . . no
C5_1 Al2 C1_1 C10_1 115.9(15) 4_555 . . . no
Cu1 Al2 C2_1 C1_1 -166.9(5) . . . . no
Cu1 Al2 C2_1 C3_1 -51.4(9) . . . . no
Cu1 Al2 C2_1 C9_1 69.8(11) . . . . no
Cu5 Al2 C2_1 C1_1 174.8(5) . . . . no
Cu5 Al2 C2_1 C3_1 -69.6(10) . . . . no
Cu5 Al2 C2_1 C9_1 51.5(12) . . . . no
C1_1 Al2 C2_1 C3_1 115.6(11) . . . . no
C1_1 Al2 C2_1 C9_1 -123.3(13) . . . . no
C3_1 Al2 C2_1 C1_1 -115.6(11) . . . . no
C3_1 Al2 C2_1 C9_1 121.1(14) . . . . no
C4_1 Al2 C2_1 C1_1 -78.4(7) . . . . no
C4_1 Al2 C2_1 C3_1 37.1(7) . . . . no
C4_1 Al2 C2_1 C9_1 158.3(12) . . . . no
C5_1 Al2 C2_1 C1_1 -37.0(6) . . . . no
C5_1 Al2 C2_1 C3_1 78.6(8) . . . . no
C5_1 Al2 C2_1 C9_1 -160.3(12) . . . . no
Cu3 Al2 C2_1 C1_1 62.2(7) 2_555 . . . no
Cu3 Al2 C2_1 C3_1 177.7(6) 2_555 . . . no
Cu3 Al2 C2_1 C9_1 -61.1(11) 2_555 . . . no
Cu4 Al2 C2_1 C1_1 74.3(8) 2_555 . . . no
Cu4 Al2 C2_1 C3_1 -170.1(6) 2_555 . . . no
Cu4 Al2 C2_1 C9_1 -49.0(11) 2_555 . . . no
Cu2 Al2 C2_1 C1_1 128.6(6) 4_555 . . . no
Cu2 Al2 C2_1 C3_1 -115.9(7) 4_555 . . . no
Cu2 Al2 C2_1 C9_1 5.3(10) 4_555 . . . no
Cu6 Al2 C2_1 C1_1 125.7(6) 4_555 . . . no
Cu6 Al2 C2_1 C3_1 -118.7(7) 4_555 . . . no
Cu6 Al2 C2_1 C9_1 2.4(11) 4_555 . . . no
C1_1 Al2 C2_1 C1_1 -5.7(6) 4_555 . . . no
C1_1 Al2 C2_1 C3_1 109.9(10) 4_555 . . . no
C1_1 Al2 C2_1 C9_1 -129.0(12) 4_555 . . . no
C2_1 Al2 C2_1 C1_1 -44.8(7) 4_555 . . . no
C2_1 Al2 C2_1 C3_1 70.8(8) 4_555 . . . no
C2_1 Al2 C2_1 C9_1 -168.0(11) 4_555 . . . no
C3_1 Al2 C2_1 C1_1 -87.2(8) 4_555 . . . no
C3_1 Al2 C2_1 C3_1 28.4(7) 4_555 . . . no
C3_1 Al2 C2_1 C9_1 149.5(12) 4_555 . . . no
C4_1 Al2 C2_1 C1_1 -124.3(13) 4_555 . . . no
C4_1 Al2 C2_1 C3_1 -8.7(9) 4_555 . . . no
C4_1 Al2 C2_1 C9_1 112.5(15) 4_555 . . . no
C5_1 Al2 C2_1 C1_1 26(4) 4_555 . . . no
C5_1 Al2 C2_1 C3_1 142(4) 4_555 . . . no
C5_1 Al2 C2_1 C9_1 -97(4) 4_555 . . . no
Cu1 Al2 C3_1 C2_1 142.8(7) . . . . no
Cu1 Al2 C3_1 C4_1 -100.2(7) . . . . no
Cu1 Al2 C3_1 C8_1 23.5(11) . . . . no
Cu2 Al2 C3_1 C2_1 -148.7(6) . . . . no
Cu2 Al2 C3_1 C4_1 -31.7(10) . . . . no
Cu2 Al2 C3_1 C8_1 92.0(11) . . . . no
Cu5 Al2 C3_1 C2_1 138.0(7) . . . . no
Cu5 Al2 C3_1 C4_1 -105.0(7) . . . . no
Cu5 Al2 C3_1 C8_1 18.7(12) . . . . no
Cu6 Al2 C3_1 C2_1 -169.5(6) . . . . no
Cu6 Al2 C3_1 C4_1 -52.5(11) . . . . no
Cu6 Al2 C3_1 C8_1 71.2(13) . . . . no
C1_1 Al2 C3_1 C2_1 -38.0(8) . . . . no
C1_1 Al2 C3_1 C4_1 79.1(8) . . . . no
C1_1 Al2 C3_1 C8_1 -157.3(12) . . . . no
C2_1 Al2 C3_1 C4_1 117.0(11) . . . . no
C2_1 Al2 C3_1 C8_1 -119.3(14) . . . . no
C4_1 Al2 C3_1 C2_1 -117.0(11) . . . . no
C4_1 Al2 C3_1 C8_1 123.7(14) . . . . no
C5_1 Al2 C3_1 C2_1 -79.3(8) . . . . no
C5_1 Al2 C3_1 C4_1 37.7(7) . . . . no
C5_1 Al2 C3_1 C8_1 161.4(12) . . . . no
Cu3 Al2 C3_1 C2_1 -4.4(12) 2_555 . . . no
Cu3 Al2 C3_1 C4_1 112.6(8) 2_555 . . . no
Cu3 Al2 C3_1 C8_1 -123.7(10) 2_555 . . . no
Cu2 Al2 C3_1 C2_1 74.1(8) 4_555 . . . no
Cu2 Al2 C3_1 C4_1 -168.9(6) 4_555 . . . no
Cu2 Al2 C3_1 C8_1 -45.2(11) 4_555 . . . no
Cu6 Al2 C3_1 C2_1 83.0(8) 4_555 . . . no
Cu6 Al2 C3_1 C4_1 -160.0(6) 4_555 . . . no
Cu6 Al2 C3_1 C8_1 -36.3(12) 4_555 . . . no
C1_1 Al2 C3_1 C2_1 -44.8(8) 4_555 . . . no
C1_1 Al2 C3_1 C4_1 72.2(8) 4_555 . . . no
C1_1 Al2 C3_1 C8_1 -164.2(12) 4_555 . . . no
C2_1 Al2 C3_1 C2_1 -86.9(9) 4_555 . . . no
C2_1 Al2 C3_1 C4_1 30.1(7) 4_555 . . . no
C2_1 Al2 C3_1 C8_1 153.8(12) 4_555 . . . no
C3_1 Al2 C3_1 C2_1 -123.5(13) 4_555 . . . no
C3_1 Al2 C3_1 C4_1 -6.5(9) 4_555 . . . no
C3_1 Al2 C3_1 C8_1 117.2(15) 4_555 . . . no
C4_1 Al2 C3_1 C2_1 30(3) 4_555 . . . no
C4_1 Al2 C3_1 C4_1 147(3) 4_555 . . . no
C4_1 Al2 C3_1 C8_1 -89(3) 4_555 . . . no
C5_1 Al2 C3_1 C2_1 -6.5(8) 4_555 . . . no
C5_1 Al2 C3_1 C4_1 110.5(10) 4_555 . . . no
C5_1 Al2 C3_1 C8_1 -125.9(13) 4_555 . . . no
Cu1 Al2 C4_1 C3_1 90.6(7) . . . . no
Cu1 Al2 C4_1 C5_1 -153.8(7) . . . . no
Cu1 Al2 C4_1 C7_1 -28.9(11) . . . . no
Cu2 Al2 C4_1 C3_1 159.0(6) . . . . no
Cu2 Al2 C4_1 C5_1 -85.4(7) . . . . no
Cu2 Al2 C4_1 C7_1 39.5(11) . . . . no
Cu5 Al2 C4_1 C3_1 98.1(7) . . . . no
Cu5 Al2 C4_1 C5_1 -146.3(6) . . . . no
Cu5 Al2 C4_1 C7_1 -21.4(12) . . . . no
Cu6 Al2 C4_1 C3_1 152.6(6) . . . . no
Cu6 Al2 C4_1 C5_1 -91.8(8) . . . . no
Cu6 Al2 C4_1 C7_1 33.1(11) . . . . no
C1_1 Al2 C4_1 C3_1 -79.5(8) . . . . no
C1_1 Al2 C4_1 C5_1 36.1(8) . . . . no
C1_1 Al2 C4_1 C7_1 161.0(12) . . . . no
C2_1 Al2 C4_1 C3_1 -37.5(7) . . . . no
C2_1 Al2 C4_1 C5_1 78.1(8) . . . . no
C2_1 Al2 C4_1 C7_1 -157.0(12) . . . . no
C3_1 Al2 C4_1 C5_1 115.6(11) . . . . no
C3_1 Al2 C4_1 C7_1 -119.5(13) . . . . no
C5_1 Al2 C4_1 C3_1 -115.6(11) . . . . no
C5_1 Al2 C4_1 C7_1 124.9(14) . . . . no
Cu3 Al2 C4_1 C3_1 -131.7(7) 2_555 . . . no
Cu3 Al2 C4_1 C5_1 -16.1(11) 2_555 . . . no
Cu3 Al2 C4_1 C7_1 108.8(10) 2_555 . . . no
Cu4 Al2 C4_1 C3_1 -158.3(7) 2_555 . . . no
Cu4 Al2 C4_1 C5_1 -42.7(13) 2_555 . . . no
Cu4 Al2 C4_1 C7_1 82.2(13) 2_555 . . . no
Cu2 Al2 C4_1 C3_1 19.5(11) 4_555 . . . no
Cu2 Al2 C4_1 C5_1 135.1(7) 4_555 . . . no
Cu2 Al2 C4_1 C7_1 -100.0(12) 4_555 . . . no
Cu6 Al2 C4_1 C3_1 47.5(13) 4_555 . . . no
Cu6 Al2 C4_1 C5_1 163.1(7) 4_555 . . . no
Cu6 Al2 C4_1 C7_1 -71.9(15) 4_555 . . . no
C1_1 Al2 C4_1 C3_1 -86.1(8) 4_555 . . . no
C1_1 Al2 C4_1 C5_1 29.5(7) 4_555 . . . no
C1_1 Al2 C4_1 C7_1 154.4(12) 4_555 . . . no
C2_1 Al2 C4_1 C3_1 -121.6(13) 4_555 . . . no
C2_1 Al2 C4_1 C5_1 -6.0(9) 4_555 . . . no
C2_1 Al2 C4_1 C7_1 118.9(16) 4_555 . . . no
C3_1 Al2 C4_1 C3_1 21(3) 4_555 . . . no
C3_1 Al2 C4_1 C5_1 137(3) 4_555 . . . no
C3_1 Al2 C4_1 C7_1 -98(3) 4_555 . . . no
C4_1 Al2 C4_1 C3_1 -6.7(7) 4_555 . . . no
C4_1 Al2 C4_1 C5_1 108.9(10) 4_555 . . . no
C4_1 Al2 C4_1 C7_1 -126.2(12) 4_555 . . . no
C5_1 Al2 C4_1 C3_1 -45.2(7) 4_555 . . . no
C5_1 Al2 C4_1 C5_1 70.4(8) 4_555 . . . no
C5_1 Al2 C4_1 C7_1 -164.7(12) 4_555 . . . no
Cu1 Al2 C5_1 C1_1 157.9(5) . . . . no
Cu1 Al2 C5_1 C4_1 39.3(10) . . . . no
Cu1 Al2 C5_1 C6_1 -76.1(11) . . . . no
Cu2 Al2 C5_1 C1_1 -138.1(6) . . . . no
Cu2 Al2 C5_1 C4_1 103.3(7) . . . . no
Cu2 Al2 C5_1 C6_1 -12.0(10) . . . . no
Cu5 Al2 C5_1 C1_1 -179.9(5) . . . . no
Cu5 Al2 C5_1 C4_1 61.5(10) . . . . no
Cu5 Al2 C5_1 C6_1 -53.8(12) . . . . no
Cu6 Al2 C5_1 C1_1 -133.1(6) . . . . no
Cu6 Al2 C5_1 C4_1 108.3(7) . . . . no
Cu6 Al2 C5_1 C6_1 -7.0(11) . . . . no
C1_1 Al2 C5_1 C4_1 -118.6(11) . . . . no
C1_1 Al2 C5_1 C6_1 126.1(12) . . . . no
C2_1 Al2 C5_1 C1_1 37.8(6) . . . . no
C2_1 Al2 C5_1 C4_1 -80.9(8) . . . . no
C2_1 Al2 C5_1 C6_1 163.8(11) . . . . no
C3_1 Al2 C5_1 C1_1 80.4(7) . . . . no
C3_1 Al2 C5_1 C4_1 -38.2(7) . . . . no
C3_1 Al2 C5_1 C6_1 -153.5(11) . . . . no
C4_1 Al2 C5_1 C1_1 118.6(11) . . . . no
C4_1 Al2 C5_1 C6_1 -115.3(13) . . . . no
Cu3 Al2 C5_1 C1_1 -71.2(6) 2_555 . . . no
Cu3 Al2 C5_1 C4_1 170.2(7) 2_555 . . . no
Cu3 Al2 C5_1 C6_1 54.9(10) 2_555 . . . no
Cu4 Al2 C5_1 C1_1 -81.2(7) 2_555 . . . no
Cu4 Al2 C5_1 C4_1 160.2(6) 2_555 . . . no
Cu4 Al2 C5_1 C6_1 44.8(11) 2_555 . . . no
Cu2 Al2 C5_1 C1_1 2.1(12) 4_555 . . . no
Cu2 Al2 C5_1 C4_1 -116.6(8) 4_555 . . . no
Cu2 Al2 C5_1 C6_1 128.1(10) 4_555 . . . no
C1_1 Al2 C5_1 C1_1 -5.6(7) 4_555 . . . no
C1_1 Al2 C5_1 C4_1 -124.2(12) 4_555 . . . no
C1_1 Al2 C5_1 C6_1 120.5(13) 4_555 . . . no
C2_1 Al2 C5_1 C1_1 143(4) 4_555 . . . no
C2_1 Al2 C5_1 C4_1 25(4) 4_555 . . . no
C2_1 Al2 C5_1 C6_1 -91(4) 4_555 . . . no
C3_1 Al2 C5_1 C1_1 109.9(9) 4_555 . . . no
C3_1 Al2 C5_1 C4_1 -8.7(8) 4_555 . . . no
C3_1 Al2 C5_1 C6_1 -124.1(12) 4_555 . . . no
C4_1 Al2 C5_1 C1_1 71.3(7) 4_555 . . . no
C4_1 Al2 C5_1 C4_1 -47.3(7) 4_555 . . . no
C4_1 Al2 C5_1 C6_1 -162.6(11) 4_555 . . . no
C5_1 Al2 C5_1 C1_1 30.2(6) 4_555 . . . no
C5_1 Al2 C5_1 C4_1 -88.4(8) 4_555 . . . no
C5_1 Al2 C5_1 C6_1 156.3(11) 4_555 . . . no
Al1 C1 C2 C5 -63.0(4) . . . . no
Al1 C1 C2 C10 120.1(6) . . . . no
C3 C1 C2 Al1 63.3(4) . . . . no
C3 C1 C2 C5 0.4(6) . . . . no
C3 C1 C2 C10 -176.6(5) . . . . no
C9 C1 C2 Al1 -121.7(6) . . . . no
C9 C1 C2 C5 175.3(5) . . . . no
C9 C1 C2 C10 -1.6(9) . . . . no
Al1 C1 C3 C4 63.5(4) . . . . no
Al1 C1 C3 C8 -116.6(6) . . . . no
C2 C1 C3 Al1 -63.7(4) . . . . no
C2 C1 C3 C4 -0.2(6) . . . . no
C2 C1 C3 C8 179.8(5) . . . . no
C9 C1 C3 Al1 121.5(6) . . . . no
C9 C1 C3 C4 -175.0(5) . . . . no
C9 C1 C3 C8 4.9(9) . . . . no
Al2 C1_1 C2_1 C3_1 -64.4(11) . . . . no
Al2 C1_1 C2_1 C9_1 115.4(18) . . . . no
C5_1 C1_1 C2_1 Al2 65.0(10) . . . . no
C5_1 C1_1 C2_1 C3_1 0.6(16) . . . . no
C5_1 C1_1 C2_1 C9_1 -179.6(17) . . . . no
C10_1 C1_1 C2_1 Al2 -116.3(11) . . . . no
C10_1 C1_1 C2_1 C3_1 179.3(12) . . . . no
C10_1 C1_1 C2_1 C9_1 -1(2) . . . . no
Al2 C1_1 C5_1 C4_1 60.8(12) . . . . no
Al2 C1_1 C5_1 C6_1 -117.2(19) . . . . no
C2_1 C1_1 C5_1 Al2 -63.2(9) . . . . no
C2_1 C1_1 C5_1 C4_1 -2.3(17) . . . . no
C2_1 C1_1 C5_1 C6_1 179.6(17) . . . . no
C10_1 C1_1 C5_1 Al2 118.1(11) . . . . no
C10_1 C1_1 C5_1 C4_1 178.9(12) . . . . no
C10_1 C1_1 C5_1 C6_1 1(2) . . . . no
Al1 C2 C5 C4 -63.0(4) . . . . no
Al1 C2 C5 C6 118.1(6) . . . . no
C1 C2 C5 Al1 62.6(4) . . . . no
C1 C2 C5 C4 -0.4(6) . . . . no
C1 C2 C5 C6 -179.3(6) . . . . no
C10 C2 C5 Al1 -120.5(6) . . . . no
C10 C2 C5 C4 176.5(5) . . . . no
C10 C2 C5 C6 -2.4(9) . . . . no
Al2 C2_1 C3_1 C4_1 -63.1(12) . . . . no
Al2 C2_1 C3_1 C8_1 117.5(17) . . . . no
C1_1 C2_1 C3_1 Al2 64.5(9) . . . . no
C1_1 C2_1 C3_1 C4_1 1.4(18) . . . . no
C1_1 C2_1 C3_1 C8_1 -178.0(16) . . . . no
C9_1 C2_1 C3_1 Al2 -115.4(18) . . . . no
C9_1 C2_1 C3_1 C4_1 -178.5(17) . . . . no
C9_1 C2_1 C3_1 C8_1 2(3) . . . . no
Al1 C3 C4 C5 62.9(4) . . . . no
Al1 C3 C4 C7 -117.1(6) . . . . no
C1 C3 C4 Al1 -63.0(4) . . . . no
C1 C3 C4 C5 -0.1(6) . . . . no
C1 C3 C4 C7 179.9(5) . . . . no
C8 C3 C4 Al1 117.1(6) . . . . no
C8 C3 C4 C5 180.0(5) . . . . no
C8 C3 C4 C7 0.0(9) . . . . no
Al2 C3_1 C4_1 C5_1 -65.0(12) . . . . no
Al2 C3_1 C4_1 C7_1 120.7(17) . . . . no
C2_1 C3_1 C4_1 Al2 62.2(11) . . . . no
C2_1 C3_1 C4_1 C5_1 -2.8(19) . . . . no
C2_1 C3_1 C4_1 C7_1 -177.1(16) . . . . no
C8_1 C3_1 C4_1 Al2 -118.4(19) . . . . no
C8_1 C3_1 C4_1 C5_1 176.6(17) . . . . no
C8_1 C3_1 C4_1 C7_1 2(3) . . . . no
Al1 C4 C5 C2 63.2(4) . . . . no
Al1 C4 C5 C6 -118.0(6) . . . . no
C3 C4 C5 Al1 -62.9(4) . . . . no
C3 C4 C5 C2 0.3(6) . . . . no
C3 C4 C5 C6 179.2(6) . . . . no
C7 C4 C5 Al1 117.1(6) . . . . no
C7 C4 C5 C2 -179.7(5) . . . . no
C7 C4 C5 C6 -0.9(9) . . . . no
Al2 C4_1 C5_1 C1_1 -60.6(10) . . . . no
Al2 C4_1 C5_1 C6_1 117.7(16) . . . . no
C3_1 C4_1 C5_1 Al2 63.8(12) . . . . no
C3_1 C4_1 C5_1 C1_1 3.2(19) . . . . no
C3_1 C4_1 C5_1 C6_1 -178.6(16) . . . . no
C7_1 C4_1 C5_1 Al2 -122.2(19) . . . . no
C7_1 C4_1 C5_1 C1_1 177.2(16) . . . . no
C7_1 C4_1 C5_1 C6_1 -5(3) . . . . no

loop_
_platon_squeeze_void_nr
_platon_squeeze_void_average_x
_platon_squeeze_void_average_y
_platon_squeeze_void_average_z
_platon_squeeze_void_volume
_platon_squeeze_void_count_electrons
_platon_squeeze_void_content
1 0.500 0.000 0.075 347 123 ' '
2 0.000 0.500 -0.104 347 123 ' '
3 0.000 0.000 0.500 7 3 ' '
4 0.500 0.500 0.500 7 3 ' '
